data_7707026
loop_
_publ_author_name
'Xu, Qing-Dou'
'Zeng, Chen'
'Su, Shao-Dong'
'Yang, Yu-Ying'
'Hu, Sheng-Min'
'Li, Ting-Ya'
'Wu, Xin-Tao'
'Sheng, Tian-Lu'

_publ_section_title
;
 Tuning metal to metal charge transfer properties in cyanidometal-bridged
 complexes by changing the auxiliary ligand on the bridge.
;
_journal_issue 18
_journal_name_full 'Dalton transactions (Cambridge, England : 2003)'
_journal_page_first 6161
_journal_page_last 6169
_journal_paper_doi 10.1039/d1dt00157d
_journal_volume 50
_journal_year 2021
_chemical_formula_moiety '2(C94 H94 Fe2 N6 P4 Ru), 7(F6 P), 1.25(O)'
_chemical_formula_sum 'C188 H188 F42 Fe4 N12 O1.25 P15 Ru2'
_chemical_formula_weight 4323.58
_space_group_crystal_system triclinic
_space_group_IT_number 2
_space_group_name_Hall '-P 1'
_space_group_name_H-M_alt 'P -1'
_atom_sites_solution_hydrogens geom
_audit_creation_method SHELXL-2014/7
_audit_update_record
;
2021-01-12 deposited with the CCDC.	2021-03-30 downloaded from the CCDC.
;
_cell_angle_alpha 113.495(8)
_cell_angle_beta 113.588(9)
_cell_angle_gamma 90.261(7)
_cell_formula_units_Z 2
_cell_length_a 23.186(2)
_cell_length_b 24.5526(19)
_cell_length_c 25.215(2)
_cell_measurement_reflns_used 11341
_cell_measurement_temperature 293(2)
_cell_measurement_theta_max 11341
_cell_measurement_theta_min 11341
_cell_volume 11832(2)
_computing_structure_refinement 'SHELXL-2014/7 (Sheldrick, 2014)'
_diffrn_ambient_temperature 293(2)
_diffrn_measured_fraction_theta_full 0.990
_diffrn_measured_fraction_theta_max 0.990
_diffrn_measurement_device_type 'ROD, Synergy Custom system, HyPix'
_diffrn_radiation_type GaK\a
_diffrn_radiation_wavelength 1.3405
_diffrn_reflns_av_R_equivalents 0.3644
_diffrn_reflns_av_unetI/netI 0.1920
_diffrn_reflns_Laue_measured_fraction_full 0.990
_diffrn_reflns_Laue_measured_fraction_max 0.990
_diffrn_reflns_limit_h_max 27
_diffrn_reflns_limit_h_min -27
_diffrn_reflns_limit_k_max 28
_diffrn_reflns_limit_k_min -28
_diffrn_reflns_limit_l_max 29
_diffrn_reflns_limit_l_min -29
_diffrn_reflns_number 315602
_diffrn_reflns_point_group_measured_fraction_full 0.990
_diffrn_reflns_point_group_measured_fraction_max 0.990
_diffrn_reflns_theta_full 52.048
_diffrn_reflns_theta_max 52.048
_diffrn_reflns_theta_min 2.274
_exptl_absorpt_coefficient_mu 3.015
_exptl_absorpt_correction_T_max 1.00000
_exptl_absorpt_correction_T_min 0.70582
_exptl_absorpt_correction_type multi-scan
_exptl_crystal_colour 'Dark brown'
_exptl_crystal_density_diffrn 1.214
_exptl_crystal_description Flaky
_exptl_crystal_F_000 4410
_exptl_crystal_size_max 0.252
_exptl_crystal_size_mid 0.210
_exptl_crystal_size_min 0.125
_refine_diff_density_max 4.363
_refine_diff_density_min -1.772
_refine_diff_density_rms 0.250
_refine_ls_extinction_method none
_refine_ls_goodness_of_fit_ref 1.018
_refine_ls_hydrogen_treatment constr
_refine_ls_matrix_type full
_refine_ls_number_parameters 2322
_refine_ls_number_reflns 39934
_refine_ls_number_restraints 4953
_refine_ls_restrained_S_all 0.967
_refine_ls_R_factor_all 0.3088
_refine_ls_R_factor_gt 0.2318
_refine_ls_shift/su_max 0.001
_refine_ls_shift/su_mean 0.000
_refine_ls_structure_factor_coef Fsqd
_refine_ls_weighting_details 'w=1/[\s^2^(Fo^2^)+(0.4000P)^2^+60.0000P] where P=(Fo^2^+2Fc^2^)/3'
_refine_ls_weighting_scheme calc
_refine_ls_wR_factor_gt 0.5523
_refine_ls_wR_factor_ref 0.6001
_reflns_Friedel_coverage 0.000
_reflns_number_gt 16188
_reflns_number_total 39934
_reflns_threshold_expression 'I > 2\s(I)'
_cod_data_source_file d1dt00157d2.cif
_cod_data_source_block xqd-5_sqd
_cod_depositor_comments 'Adding full bibliography for 7707021--7707026.cif.'
_cod_database_code 7707026
_shelx_shelxl_version_number 2014/7
_shelx_space_group_comment
;
The symmetry employed for this shelxl refinement is uniquely defined
by the following loop, which should always be used as a source of
symmetry information in preference to the above space-group names.
They are only intended as comments.
;
_shelx_estimated_absorpt_t_min 0.517
_shelx_estimated_absorpt_t_max 0.704
_platon_squeeze_void_probe_radius 1.20

loop_
_space_group_symop_operation_xyz
'x, y, z'
'-x, -y, -z'

loop_
_atom_site_label
_atom_site_type_symbol
_atom_site_fract_x
_atom_site_fract_y
_atom_site_fract_z
_atom_site_U_iso_or_equiv
_atom_site_adp_type
_atom_site_occupancy
_atom_site_site_symmetry_order
_atom_site_calc_flag
_atom_site_refinement_flags_posn
_atom_site_refinement_flags_adp
_atom_site_refinement_flags_occupancy
_atom_site_disorder_assembly
_atom_site_disorder_group
Ru1 Ru 0.29328(7) 1.91722(6) 0.07037(8) 0.0675(5) Uani 1 1 d D . . . .
Fe1 Fe 0.33727(14) 2.05795(11) 0.30196(15) 0.0784(9) Uani 1 1 d D . . . .
Fe2 Fe 0.25557(17) 1.77643(14) -0.16114(18) 0.0919(10) Uani 1 1 d D U . . .
P1 P 0.4250(3) 2.0156(2) 0.3363(3) 0.0832(16) Uani 1 1 d . . . . .
P2 P 0.2839(3) 1.9828(2) 0.3092(3) 0.0820(15) Uani 1 1 d . . . . .
P4 P 0.2267(3) 1.6977(2) -0.1475(4) 0.1005(19) Uani 1 1 d . U . . .
P3 P 0.1511(3) 1.7827(3) -0.1954(3) 0.0977(18) Uani 1 1 d D . . . .
N2 N 0.2720(6) 1.8282(5) -0.0744(4) 0.059(3) Uani 1 1 d D U . . .
N1 N 0.3180(5) 2.0044(4) 0.2136(4) 0.052(3) Uani 1 1 d D U . . .
C1 C 0.3308(9) 1.9626(9) 0.1646(5) 0.098(2) Uani 1 1 d D U . . .
C2 C 0.2782(11) 1.8607(8) -0.0189(6) 0.091(2) Uani 1 1 d D U . . .
Ru2 Ru 0.27762(7) 1.42423(6) 0.09014(9) 0.0774(5) Uani 1 1 d . . . . .
Fe4 Fe 0.08844(14) 1.29332(13) -0.12988(17) 0.0836(9) Uani 1 1 d . . . . .
Fe3 Fe 0.45447(14) 1.56345(11) 0.31425(16) 0.0816(9) Uani 1 1 d . . . . .
P6 P 0.4104(3) 1.5363(2) 0.3708(3) 0.0846(15) Uani 1 1 d . U . . .
P7 P 0.1243(3) 1.2086(2) -0.1246(3) 0.0845(16) Uani 1 1 d . . . . .
P5 P 0.5026(2) 1.4812(2) 0.3095(3) 0.0780(15) Uani 1 1 d D . . . .
P8 P 0.1526(3) 1.2890(3) -0.1806(3) 0.0929(17) Uani 1 1 d . U . . .
N7 N 0.3875(7) 1.5082(5) 0.2286(6) 0.057(3) Uani 1 1 d . U . . .
N8 N 0.1573(8) 1.3373(7) -0.0534(8) 0.082(4) Uani 1 1 d . U . . .
C96 C 0.2022(11) 1.3682(10) 0.0037(11) 0.084(3) Uani 1 1 d . U . . .
C95 C 0.3393(11) 1.4717(11) 0.1713(11) 0.093(2) Uani 1 1 d . U . . .
P14 P 0.0940(4) 1.5927(3) -0.0547(5) 0.115(2) Uani 1 1 d . U . . .
P12 P 0.5478(4) 1.8022(3) 0.3433(4) 0.106(2) Uani 1 1 d . U . . .
P9 P 0.5075(4) 2.1975(3) 0.2140(4) 0.106(2) Uani 1 1 d . . . . .
N3 N 0.2744(7) 1.9947(5) 0.0551(7) 0.064(4) Uani 1 1 d . . . . .
N5 N 0.3177(6) 1.8528(5) 0.1080(7) 0.057(3) Uani 1 1 d . U . . .
N12 N 0.2847(6) 1.3627(6) 0.1309(7) 0.066(3) Uani 1 1 d . U . . .
F32 F 0.1313(7) 1.5418(6) -0.0380(9) 0.144(6) Uani 1 1 d . . . . .
C20 C 0.2045(11) 1.8218(9) 0.0596(11) 0.088(3) Uani 1 1 d . U . . .
C6 C 0.3262(10) 2.0278(9) 0.0586(11) 0.086(3) Uani 1 1 d . U . . .
F36 F 0.1249(10) 1.6377(8) 0.0198(10) 0.161(7) Uani 1 1 d . . . . .
C139 C 0.2898(11) 1.5552(10) 0.3033(11) 0.092(3) Uani 1 1 d . U . . .
H139 H 0.3121 1.5830 0.2984 0.111 Uiso 1 1 calc R U . . .
F5 F 0.4659(9) 2.2426(7) 0.2408(10) 0.168(7) Uani 1 1 d . . . . .
F35 F 0.1629(10) 1.6207(10) -0.0471(12) 0.187(9) Uani 1 1 d . . . . .
N11 N 0.3323(8) 1.3676(6) 0.0513(8) 0.080(5) Uani 1 1 d . . . . .
F34 F 0.0565(11) 1.6424(8) -0.0693(9) 0.209(11) Uani 1 1 d . . . . .
F33 F 0.0362(9) 1.5661(12) -0.054(3) 0.37(3) Uani 1 1 d . . . . .
F6 F 0.4679(12) 2.1959(9) 0.1443(8) 0.192(10) Uani 1 1 d . . . . .
N6 N 0.2051(7) 1.8715(6) 0.0459(7) 0.074(4) Uani 1 1 d . . . . .
N4 N 0.3787(7) 1.9515(6) 0.0782(7) 0.066(4) Uani 1 1 d . . . . .
F2 F 0.4566(8) 2.1384(7) 0.1909(9) 0.144(6) Uani 1 1 d . . . . .
F22 F 0.5134(14) 1.8564(11) 0.3503(17) 0.254(14) Uani 1 1 d . . . . .
C138 C 0.3259(11) 1.5206(10) 0.3333(11) 0.092(3) Uani 1 1 d . U . . .
C10 C 0.3804(11) 2.0003(10) 0.0671(11) 0.090(3) Uani 1 1 d . U . . .
C110 C 0.3405(11) 1.3183(10) 0.0666(11) 0.089(3) Uani 1 1 d . U . . .
F4 F 0.5619(9) 2.2555(7) 0.2367(10) 0.175(8) Uani 1 1 d . . . . .
F1 F 0.5429(7) 2.2005(7) 0.2850(8) 0.123(5) Uani 1 1 d . . . . .
C137 C 0.2886(11) 1.4781(10) 0.3383(11) 0.092(3) Uani 1 1 d . U . . .
H137 H 0.3093 1.4558 0.3603 0.110 Uiso 1 1 calc R U . . .
C15 C 0.3738(11) 1.8566(9) 0.1488(11) 0.087(3) Uani 1 1 d . U . . .
H15 H 0.4075 1.8843 0.1572 0.105 Uiso 1 1 calc R U . . .
C114 C 0.3215(10) 1.3207(10) 0.1132(11) 0.086(3) Uani 1 1 d . U . . .
F3 F 0.5515(8) 2.1518(7) 0.1878(9) 0.145(6) Uani 1 1 d . . . . .
F19 F 0.5150(11) 1.7803(9) 0.3779(13) 0.195(9) Uani 1 1 d . . . . .
C19 C 0.1450(11) 1.7818(10) 0.0363(11) 0.092(3) Uani 1 1 d . U . . .
H19 H 0.1455 1.7503 0.0479 0.110 Uiso 1 1 calc R U . . .
P10 P 0.2951(4) 2.3096(3) 0.3688(4) 0.114(2) Uani 1 1 d . . . . .
P11 P 0.3256(3) 2.0776(3) -0.1028(4) 0.102(2) Uani 1 1 d . U . . .
P13 P 0.2140(4) 1.7364(3) 0.2466(4) 0.111(2) Uani 1 1 d . . . . .
N10 N 0.2881(7) 1.4985(6) 0.0686(7) 0.060(3) Uani 1 1 d . . . . .
F26 F 0.2391(7) 1.7017(7) 0.1961(7) 0.124(5) Uani 1 1 d . . . . .
F12 F 0.2465(8) 2.3438(7) 0.3366(9) 0.150(6) Uani 1 1 d . . . . .
N9 N 0.2088(7) 1.4696(6) 0.1110(7) 0.065(4) Uani 1 1 d . . . . .
F29 F 0.2017(9) 1.7880(7) 0.2213(9) 0.148(6) Uani 1 1 d . . . . .
C78 C 0.3723(11) 1.6256(10) -0.0659(12) 0.091(3) Uani 1 1 d . U . . .
H78 H 0.3942 1.5949 -0.0780 0.110 Uiso 1 1 calc R U . . .
F30 F 0.2828(7) 1.7737(8) 0.2938(8) 0.142(6) Uani 1 1 d . . . . .
F7 F 0.3437(11) 2.2759(6) 0.3993(8) 0.186(10) Uani 1 1 d . . . . .
F10 F 0.3490(10) 2.3670(10) 0.3997(12) 0.193(8) Uani 1 1 d . U . . .
C82 C 0.3703(11) 1.7175(10) 0.0231(12) 0.093(3) Uani 1 1 d . U . . .
H82 H 0.3887 1.7459 0.0660 0.112 Uiso 1 1 calc R U . . .
F15 F 0.3580(8) 2.0346(9) -0.1435(11) 0.175(7) Uani 1 1 d . . . . .
F8 F 0.2430(10) 2.2506(8) 0.3361(13) 0.205(11) Uani 1 1 d . . . . .
F14 F 0.2638(8) 2.0337(9) -0.1532(12) 0.212(12) Uani 1 1 d . . . . .
C104 C 0.2515(11) 1.5416(10) 0.0876(11) 0.088(3) Uani 1 1 d . U . . .
C57 C 0.3945(10) 1.9429(9) 0.3327(11) 0.088(3) Uani 1 1 d . U . . .
H57A H 0.4185 1.9125 0.3188 0.106 Uiso 1 1 calc R U . . .
H57B H 0.4000 1.9490 0.3750 0.106 Uiso 1 1 calc R U . . .
C49 C 0.2789(11) 2.1213(9) 0.2881(11) 0.088(3) Uani 1 1 d . U . . .
C63 C 0.0731(6) 1.8636(5) -0.1666(7) 0.100(3) Uani 1 1 d G U . . .
H63 H 0.0421 1.8287 -0.1864 0.120 Uiso 1 1 calc R U . . .
C62 C 0.1353(7) 1.8590(5) -0.1596(8) 0.103(3) Uani 1 1 d G U . . .
C61 C 0.1816(6) 1.9110(7) -0.1300(7) 0.095(3) Uani 1 1 d G U . . .
H61 H 0.2232 1.9080 -0.1253 0.114 Uiso 1 1 calc R U . . .
C60 C 0.1659(6) 1.9677(5) -0.1074(7) 0.096(3) Uani 1 1 d G U . . .
H60 H 0.1969 2.0025 -0.0876 0.116 Uiso 1 1 calc R U . . .
C59 C 0.1038(7) 1.9723(5) -0.1144(7) 0.096(3) Uani 1 1 d G U . . .
H59 H 0.0933 2.0102 -0.0992 0.115 Uiso 1 1 calc R U . . .
C64 C 0.0574(5) 1.9202(7) -0.1440(8) 0.101(4) Uani 1 1 d G U . . .
H64 H 0.0159 1.9233 -0.1487 0.121 Uiso 1 1 calc R U . . .
F27 F 0.2263(12) 1.6869(8) 0.2716(13) 0.212(10) Uani 1 1 d . . . . .
C51 C 0.3585(11) 2.1447(9) 0.3826(11) 0.083(3) Uani 1 1 d . U . . .
C77 C 0.3981(11) 1.6641(9) 0.0002(11) 0.088(3) Uani 1 1 d . U . . .
H77 H 0.4325 1.6560 0.0293 0.106 Uiso 1 1 calc R U . . .
C21 C 0.1496(11) 1.8738(10) 0.0024(11) 0.091(3) Uani 1 1 d . U . . .
H21 H 0.1503 1.9029 -0.0123 0.109 Uiso 1 1 calc R U . . .
C5 C 0.2214(11) 2.0199(9) 0.0531(10) 0.087(3) Uani 1 1 d . U . . .
H5 H 0.1875 1.9981 0.0517 0.104 Uiso 1 1 calc R U . . .
C58 C 0.3218(10) 1.9209(9) 0.2842(11) 0.085(3) Uani 1 1 d . U . . .
H58A H 0.3036 1.8859 0.2852 0.102 Uiso 1 1 calc R U . . .
H58B H 0.3162 1.9101 0.2407 0.102 Uiso 1 1 calc R U . . .
F17 F 0.2942(10) 2.1183(8) -0.0597(10) 0.167(7) Uani 1 1 d . . . . .
F16 F 0.3874(9) 2.1233(10) -0.0543(11) 0.198(8) Uani 1 1 d . U . . .
F13 F 0.3304(12) 2.0359(9) -0.0656(10) 0.184(8) Uani 1 1 d . U . . .
F18 F 0.3191(13) 2.1239(11) -0.1316(11) 0.196(8) Uani 1 1 d . U . . .
C79 C 0.3194(11) 1.6272(10) -0.1144(12) 0.094(3) Uani 1 1 d . U . . .
H79 H 0.3027 1.5985 -0.1571 0.112 Uiso 1 1 calc R U . . .
C140 C 0.2232(11) 1.5510(10) 0.2803(11) 0.091(3) Uani 1 1 d . U . . .
H140 H 0.2031 1.5776 0.2644 0.109 Uiso 1 1 calc R U . . .
C100 C 0.2028(11) 1.5222(10) 0.1045(11) 0.090(3) Uani 1 1 d . U . . .
F28 F 0.1820(10) 1.7706(9) 0.2951(10) 0.167(7) Uani 1 1 d . . . . .
C48 C 0.3334(11) 2.1358(9) 0.2834(11) 0.088(3) Uani 1 1 d . U . . .
C80 C 0.2909(11) 1.6833(10) -0.0891(12) 0.093(3) Uani 1 1 d . U . . .
C47 C 0.3827(11) 2.1480(9) 0.3367(11) 0.084(3) Uani 1 1 d . U . . .
C169 C 0.1136(8) 1.3147(5) -0.2848(7) 0.104(3) Uani 1 1 d G U . . .
H169 H 0.1268 1.3547 -0.2534 0.125 Uiso 1 1 calc R U . . .
C168 C 0.1214(8) 1.2676(7) -0.2668(5) 0.105(3) Uani 1 1 d G U . . .
C167 C 0.1017(8) 1.2079(6) -0.3137(7) 0.103(3) Uani 1 1 d G U . . .
H167 H 0.1069 1.1763 -0.3017 0.123 Uiso 1 1 calc R U . . .
C166 C 0.0742(8) 1.1954(5) -0.3784(7) 0.107(4) Uani 1 1 d G U . . .
H166 H 0.0610 1.1555 -0.4097 0.129 Uiso 1 1 calc R U . . .
C165 C 0.0664(8) 1.2426(7) -0.3963(6) 0.108(4) Uani 1 1 d G U . . .
H165 H 0.0480 1.2342 -0.4397 0.130 Uiso 1 1 calc R U . . .
C170 C 0.0861(9) 1.3022(6) -0.3495(8) 0.112(4) Uani 1 1 d G U . . .
H170 H 0.0809 1.3338 -0.3615 0.134 Uiso 1 1 calc R U . . .
C105 C 0.3345(11) 1.5164(10) 0.0602(11) 0.091(3) Uani 1 1 d . U . . .
H105 H 0.3647 1.4918 0.0584 0.109 Uiso 1 1 calc R U . . .
C109 C 0.3453(11) 1.3611(9) 0.0038(11) 0.093(3) Uani 1 1 d D U . . .
H109 H 0.3377 1.3930 -0.0075 0.112 Uiso 1 1 calc R U . . .
C13 C 0.3375(11) 1.7819(9) 0.1751(11) 0.088(3) Uani 1 1 d . U . . .
H13 H 0.3439 1.7593 0.1983 0.105 Uiso 1 1 calc R U . . .
C156 C 0.1216(11) 1.1953(10) -0.0553(11) 0.090(3) Uani 1 1 d . U . . .
C116 C 0.2891(10) 1.3375(9) 0.2155(11) 0.086(3) Uani 1 1 d . U . . .
H116 H 0.2779 1.3441 0.2488 0.104 Uiso 1 1 calc R U . . .
C187 C 0.2078(11) 1.2242(10) -0.1124(11) 0.092(3) Uani 1 1 d . U . . .
H18A H 0.2320 1.2602 -0.0726 0.110 Uiso 1 1 calc R U . . .
H18B H 0.2284 1.1904 -0.1101 0.110 Uiso 1 1 calc R U . . .
C132 C 0.4226(11) 1.5839(10) 0.4507(11) 0.094(3) Uani 1 1 d . U . . .
C113 C 0.3405(10) 1.2849(10) 0.1478(11) 0.087(3) Uani 1 1 d . U . . .
H113 H 0.3634 1.2551 0.1358 0.105 Uiso 1 1 calc R U . . .
C153 C 0.1105(11) 1.1831(10) 0.0425(12) 0.091(3) Uani 1 1 d . U . . .
H153 H 0.1065 1.1772 0.0752 0.109 Uiso 1 1 calc R U . . .
C157 C 0.0752(11) 1.1509(10) -0.0725(12) 0.091(3) Uani 1 1 d . U . . .
H157 H 0.0489 1.1246 -0.1152 0.109 Uiso 1 1 calc R U . . .
C175 C 0.1915(6) 1.4170(7) -0.1147(7) 0.099(3) Uani 1 1 d G U . . .
H175 H 0.1550 1.4168 -0.1077 0.119 Uiso 1 1 calc R U . . .
C174 C 0.2075(7) 1.3626(5) -0.1453(7) 0.097(3) Uani 1 1 d G U . . .
C173 C 0.2620(7) 1.3628(5) -0.1558(7) 0.099(3) Uani 1 1 d G U . . .
H173 H 0.2728 1.3264 -0.1763 0.119 Uiso 1 1 calc R U . . .
C172 C 0.3004(6) 1.4174(7) -0.1357(7) 0.103(3) Uani 1 1 d G U . . .
H172 H 0.3368 1.4175 -0.1427 0.124 Uiso 1 1 calc R U . . .
C171 C 0.2843(7) 1.4718(5) -0.1051(7) 0.097(3) Uani 1 1 d G U . . .
H171 H 0.3099 1.5083 -0.0917 0.116 Uiso 1 1 calc R U . . .
C176 C 0.2298(7) 1.4716(5) -0.0946(7) 0.098(3) Uani 1 1 d G U . . .
H176 H 0.2191 1.5080 -0.0741 0.118 Uiso 1 1 calc R U . . .
C25 C 0.4744(11) 2.0321(10) 0.2561(11) 0.091(3) Uani 1 1 d . U . . .
H25 H 0.4454 2.0576 0.2502 0.109 Uiso 1 1 calc R U . . .
C44 C 0.1991(10) 1.9665(9) 0.2597(11) 0.085(3) Uani 1 1 d . U . . .
C3 C 0.2638(11) 2.1052(10) 0.0513(11) 0.090(3) Uani 1 1 d . U . . .
H3 H 0.2580 2.1404 0.0457 0.108 Uiso 1 1 calc R U . . .
C112 C 0.3266(10) 1.2927(9) 0.1977(11) 0.087(3) Uani 1 1 d . U . . .
H112 H 0.3411 1.2694 0.2201 0.105 Uiso 1 1 calc R U . . .
C188 C 0.2048(12) 1.2340(11) -0.1718(12) 0.101(3) Uani 1 1 d . U . . .
H18C H 0.1873 1.1961 -0.2105 0.121 Uiso 1 1 calc R U . . .
H18D H 0.2474 1.2495 -0.1641 0.121 Uiso 1 1 calc R U . . .
C9 C 0.4367(10) 2.0220(10) 0.0625(11) 0.089(3) Uani 1 1 d . U . . .
H9 H 0.4385 2.0579 0.0583 0.107 Uiso 1 1 calc R U . . .
C158 C 0.0691(11) 1.1470(10) -0.0217(11) 0.089(3) Uani 1 1 d . U . . .
H158 H 0.0355 1.1186 -0.0311 0.106 Uiso 1 1 calc R U . . .
C53 C 0.3310(11) 2.1346(10) 0.2233(11) 0.092(4) Uani 1 1 d . U . . .
H53A H 0.3714 2.1284 0.2222 0.139 Uiso 1 1 calc R U . . .
H53B H 0.3225 2.1723 0.2220 0.139 Uiso 1 1 calc R U . . .
H53C H 0.2975 2.1021 0.1869 0.139 Uiso 1 1 calc R U . . .
C41 C 0.0696(12) 1.9590(10) 0.1773(11) 0.092(4) Uani 1 1 d . U . . .
H41 H 0.0272 1.9576 0.1511 0.110 Uiso 1 1 calc R U . . .
C111 C 0.3608(11) 1.2698(10) 0.0318(11) 0.092(3) Uani 1 1 d . U . . .
H111 H 0.3631 1.2360 0.0400 0.110 Uiso 1 1 calc R U . . .
C108 C 0.3677(10) 1.3178(9) -0.0337(11) 0.093(3) Uani 1 1 d D U . . .
H108 H 0.3749 1.3201 -0.0666 0.111 Uiso 1 1 calc R U . . .
C43 C 0.1575(11) 1.9841(10) 0.2865(12) 0.092(3) Uani 1 1 d . U . . .
H43 H 0.1706 1.9978 0.3304 0.110 Uiso 1 1 calc R U . . .
C50 C 0.2960(11) 2.1292(9) 0.3511(11) 0.088(3) Uani 1 1 d . U . . .
C154 C 0.1605(11) 1.2306(10) 0.0573(11) 0.087(3) Uani 1 1 d . U . . .
H154 H 0.1884 1.2567 0.0995 0.105 Uiso 1 1 calc R U . . .
C106 C 0.3437(11) 1.5676(10) 0.0538(11) 0.092(3) Uani 1 1 d . U . . .
H106 H 0.3758 1.5757 0.0431 0.110 Uiso 1 1 calc R U . . .
C131 C 0.4867(11) 1.6021(10) 0.5047(11) 0.095(3) Uani 1 1 d . U . . .
H131 H 0.5204 1.5873 0.4962 0.114 Uiso 1 1 calc R U . . .
C45 C 0.1781(11) 1.9428(9) 0.1923(11) 0.089(3) Uani 1 1 d . U . . .
H45 H 0.2069 1.9293 0.1750 0.107 Uiso 1 1 calc R U . . .
C27 C 0.5161(11) 1.9626(10) 0.3020(11) 0.091(3) Uani 1 1 d . U . . .
H27 H 0.5185 1.9434 0.3278 0.109 Uiso 1 1 calc R U . . .
C56 C 0.3995(11) 2.1670(10) 0.4508(11) 0.100(4) Uani 1 1 d . U . . .
H56A H 0.3746 2.1624 0.4719 0.149 Uiso 1 1 calc R U . . .
H56B H 0.4177 2.2090 0.4685 0.149 Uiso 1 1 calc R U . . .
H56C H 0.4332 2.1444 0.4573 0.149 Uiso 1 1 calc R U . . .
C86 C 0.3137(12) 1.7350(10) -0.2014(12) 0.096(3) Uani 1 1 d . U . . .
C133 C 0.3752(12) 1.6050(10) 0.4686(12) 0.094(3) Uani 1 1 d . U . . .
H133 H 0.3327 1.5950 0.4381 0.113 Uiso 1 1 calc R U . . .
C152 C 0.4351(11) 1.4682(10) 0.3756(11) 0.095(3) Uani 1 1 d . U . . .
H15A H 0.4718 1.4787 0.4166 0.114 Uiso 1 1 calc R U . . .
H15B H 0.4005 1.4434 0.3731 0.114 Uiso 1 1 calc R U . . .
C4 C 0.2154(11) 2.0754(9) 0.0529(10) 0.089(3) Uani 1 1 d . U . . .
H4 H 0.1797 2.0919 0.0538 0.107 Uiso 1 1 calc R U . . .
C151 C 0.4525(11) 1.4325(10) 0.3210(11) 0.090(3) Uani 1 1 d . U . . .
H15C H 0.4135 1.4119 0.2815 0.109 Uiso 1 1 calc R U . . .
H15D H 0.4754 1.4020 0.3302 0.109 Uiso 1 1 calc R U . . .
C99 C 0.1590(10) 1.4490(10) 0.1184(11) 0.090(3) Uani 1 1 d . U . . .
H99 H 0.1592 1.4115 0.1192 0.108 Uiso 1 1 calc R U . . .
C14 C 0.3872(11) 1.8180(9) 0.1834(10) 0.086(3) Uani 1 1 d . U . . .
H14 H 0.4291 1.8187 0.2102 0.103 Uiso 1 1 calc R U . . .
C11 C 0.4291(11) 1.9182(10) 0.0726(11) 0.089(3) Uani 1 1 d . U . . .
H11 H 0.4257 1.8801 0.0716 0.106 Uiso 1 1 calc R U . . .
C52 C 0.4526(10) 2.1801(9) 0.3612(11) 0.085(4) Uani 1 1 d . U . . .
H52A H 0.4819 2.1675 0.3916 0.127 Uiso 1 1 calc R U . . .
H52B H 0.4560 2.2232 0.3815 0.127 Uiso 1 1 calc R U . . .
H52C H 0.4629 2.1695 0.3254 0.127 Uiso 1 1 calc R U . . .
C84 C 0.3375(11) 1.8380(10) -0.1437(11) 0.091(3) Uani 1 1 d . U . . .
C17 C 0.2761(11) 1.7791(9) 0.1308(11) 0.088(3) Uani 1 1 d . U . . .
H17 H 0.2412 1.7512 0.1199 0.105 Uiso 1 1 calc R U . . .
C98 C 0.1126(11) 1.4735(10) 0.1242(11) 0.095(3) Uani 1 1 d . U . . .
H98 H 0.0829 1.4554 0.1313 0.114 Uiso 1 1 calc R U . . .
C46 C 0.1167(11) 1.9397(10) 0.1529(12) 0.089(3) Uani 1 1 d . U . . .
H46 H 0.1043 1.9249 0.1089 0.107 Uiso 1 1 calc R U . . .
C26 C 0.4733(11) 2.0009(10) 0.2926(11) 0.093(3) Uani 1 1 d . U . . .
C16 C 0.2686(11) 1.8197(10) 0.1034(11) 0.088(3) Uani 1 1 d . U . . .
F23 F 0.4971(14) 1.7629(12) 0.2755(14) 0.274(18) Uani 1 1 d . . . . .
C178 C 0.0291(11) 1.3573(10) -0.1038(12) 0.092(3) Uani 1 1 d . U . . .
C89 C 0.3678(11) 1.8989(9) -0.0947(11) 0.092(4) Uani 1 1 d . U . . .
H89A H 0.3355 1.9225 -0.0911 0.139 Uiso 1 1 calc R U . . .
H89B H 0.3951 1.9167 -0.1062 0.139 Uiso 1 1 calc R U . . .
H89C H 0.3930 1.8981 -0.0543 0.139 Uiso 1 1 calc R U . . .
C81 C 0.3140(11) 1.7233(10) -0.0236(11) 0.092(3) Uani 1 1 d . U . . .
H81 H 0.2922 1.7539 -0.0107 0.110 Uiso 1 1 calc R U . . .
F24 F 0.5853(15) 1.8297(8) 0.3179(13) 0.217(11) Uani 1 1 d . . . . .
C91 C 0.3289(12) 1.6672(10) -0.2295(11) 0.098(4) Uani 1 1 d . U . . .
H91A H 0.3580 1.6598 -0.1944 0.147 Uiso 1 1 calc R U . . .
H91B H 0.3480 1.6641 -0.2578 0.147 Uiso 1 1 calc R U . . .
H91C H 0.2897 1.6378 -0.2527 0.147 Uiso 1 1 calc R U . . .
C163 C 0.0289(7) 1.0676(7) -0.3043(6) 0.108(4) Uani 1 1 d G U . . .
H163 H -0.0026 1.0622 -0.3441 0.129 Uiso 1 1 calc R U . . .
C162 C 0.0502(8) 1.1247(6) -0.2524(8) 0.103(3) Uani 1 1 d G U . . .
H162 H 0.0330 1.1574 -0.2576 0.124 Uiso 1 1 calc R U . . .
C164 C 0.0974(8) 1.1329(5) -0.1929(6) 0.098(3) Uani 1 1 d G U . . .
C161 C 0.1232(7) 1.0840(6) -0.1853(6) 0.102(3) Uani 1 1 d G U . . .
H161 H 0.1547 1.0895 -0.1454 0.122 Uiso 1 1 calc R U . . .
C160 C 0.1018(8) 1.0270(5) -0.2371(8) 0.103(4) Uani 1 1 d G U . . .
H160 H 0.1191 0.9943 -0.2320 0.124 Uiso 1 1 calc R U . . .
C159 C 0.0547(8) 1.0188(5) -0.2967(6) 0.112(4) Uani 1 1 d G U . . .
H159 H 0.0405 0.9806 -0.3314 0.134 Uiso 1 1 calc R U . . .
C177 C 0.0117(11) 1.3025(10) -0.0997(12) 0.092(3) Uani 1 1 d . U . . .
C90 C 0.4089(11) 1.7798(10) -0.0902(11) 0.096(4) Uani 1 1 d . U . . .
H90A H 0.4027 1.8001 -0.0521 0.144 Uiso 1 1 calc R U . . .
H90B H 0.4479 1.7998 -0.0847 0.144 Uiso 1 1 calc R U . . .
H90C H 0.4115 1.7385 -0.0977 0.144 Uiso 1 1 calc R U . . .
C120 C 0.5057(11) 1.4355(10) 0.2352(11) 0.093(3) Uani 1 1 d . U . . .
C155 C 0.1646(11) 1.2351(10) 0.0067(11) 0.088(3) Uani 1 1 d . U . . .
H155 H 0.1958 1.2644 0.0137 0.106 Uiso 1 1 calc R U . . .
C183 C 0.0517(11) 1.4217(9) -0.0476(11) 0.095(4) Uani 1 1 d . U . . .
H18E H 0.0626 1.4189 -0.0079 0.143 Uiso 1 1 calc R U . . .
H18F H 0.0179 1.4442 -0.0546 0.143 Uiso 1 1 calc R U . . .
H18G H 0.0887 1.4420 -0.0453 0.143 Uiso 1 1 calc R U . . .
C130 C 0.4998(12) 1.6412(10) 0.5692(11) 0.095(4) Uani 1 1 d . U . . .
H130 H 0.5420 1.6529 0.6006 0.114 Uiso 1 1 calc R U . . .
C122 C 0.5015(10) 1.3352(10) 0.1536(11) 0.088(3) Uani 1 1 d . U . . .
H122 H 0.4978 1.2934 0.1386 0.106 Uiso 1 1 calc R U . . .
C24 C 0.5165(11) 2.0262(10) 0.2292(11) 0.089(3) Uani 1 1 d . U . . .
H24 H 0.5175 2.0489 0.2074 0.107 Uiso 1 1 calc R U . . .
C141 C 0.4862(12) 1.6212(9) 0.2775(9) 0.095(3) Uani 1 1 d D U . . .
C7 C 0.3220(11) 2.0857(9) 0.0577(10) 0.086(3) Uani 1 1 d . U . . .
H7 H 0.3562 2.1092 0.0612 0.103 Uiso 1 1 calc R U . . .
C145 C 0.5354(11) 1.6196(9) 0.3252(12) 0.092(4) Uani 1 1 d . U . . .
C83 C 0.2845(11) 1.8199(10) -0.2104(11) 0.091(3) Uani 1 1 d . U . . .
C76 C 0.1345(8) 1.5206(6) -0.2440(8) 0.115(4) Uani 1 1 d G U . . .
H76 H 0.1232 1.4911 -0.2335 0.138 Uiso 1 1 calc R U . . .
C75 C 0.1710(8) 1.5768(7) -0.1954(6) 0.109(3) Uani 1 1 d G U . . .
H75 H 0.1841 1.5850 -0.1526 0.131 Uiso 1 1 calc R U . . .
C74 C 0.1880(8) 1.6208(6) -0.2110(7) 0.106(3) Uani 1 1 d G U . . .
C73 C 0.1684(8) 1.6086(7) -0.2750(8) 0.111(3) Uani 1 1 d G U . . .
H73 H 0.1798 1.6380 -0.2854 0.133 Uiso 1 1 calc R U . . .
C72 C 0.1319(8) 1.5523(8) -0.3236(6) 0.115(4) Uani 1 1 d G U . . .
H72 H 0.1189 1.5442 -0.3664 0.138 Uiso 1 1 calc R U . . .
C71 C 0.1150(8) 1.5084(6) -0.3080(7) 0.115(4) Uani 1 1 d G U . . .
H71 H 0.0906 1.4707 -0.3405 0.137 Uiso 1 1 calc R U . . .
C115 C 0.2704(11) 1.3710(10) 0.1777(11) 0.089(3) Uani 1 1 d . U . . .
H115 H 0.2466 1.4006 0.1877 0.107 Uiso 1 1 calc R U . . .
C182 C 0.0202(10) 1.2988(9) -0.0404(10) 0.084(4) Uani 1 1 d . U . . .
H18H H 0.0347 1.2622 -0.0408 0.126 Uiso 1 1 calc R U . . .
H18I H -0.0200 1.2988 -0.0379 0.126 Uiso 1 1 calc R U . . .
H18J H 0.0513 1.3330 -0.0039 0.126 Uiso 1 1 calc R U . . .
F9 F 0.3001(13) 2.2737(12) 0.3064(11) 0.197(9) Uani 1 1 d . U . . .
C119 C 0.5057(11) 1.4583(11) 0.1917(11) 0.092(3) Uani 1 1 d . U . . .
H119 H 0.5073 1.4997 0.2046 0.110 Uiso 1 1 calc R U . . .
C117 C 0.5066(11) 1.3650(10) 0.1179(11) 0.093(3) Uani 1 1 d . U . . .
H117 H 0.5122 1.3432 0.0810 0.111 Uiso 1 1 calc R U . . .
F20 F 0.5836(14) 1.7477(9) 0.3290(18) 0.263(15) Uani 1 1 d . . . . .
C180 C -0.0007(10) 1.2786(9) -0.1995(12) 0.088(3) Uani 1 1 d . U . . .
C144 C 0.5270(11) 1.6416(9) 0.3832(11) 0.090(4) Uani 1 1 d . U . . .
C42 C 0.0946(11) 1.9804(10) 0.2450(12) 0.095(4) Uani 1 1 d . U . . .
H42 H 0.0663 1.9930 0.2632 0.114 Uiso 1 1 calc R U . . .
C186 C -0.0443(11) 1.1925(10) -0.1850(12) 0.101(4) Uani 1 1 d . U . . .
H18K H -0.0308 1.1672 -0.2165 0.151 Uiso 1 1 calc R U . . .
H18L H -0.0900 1.1892 -0.2050 0.151 Uiso 1 1 calc R U . . .
H18M H -0.0328 1.1799 -0.1512 0.151 Uiso 1 1 calc R U . . .
C22 C 0.0876(11) 1.8345(10) -0.0244(12) 0.096(4) Uani 1 1 d . U . . .
H22 H 0.0504 1.8389 -0.0541 0.115 Uiso 1 1 calc R U . . .
C129 C 0.4498(11) 1.6636(11) 0.5879(12) 0.098(4) Uani 1 1 d . U . . .
H129 H 0.4555 1.6883 0.6294 0.118 Uiso 1 1 calc R U . . .
C118 C 0.5037(11) 1.4270(10) 0.1360(12) 0.091(3) Uani 1 1 d . U . . .
H118 H 0.5005 1.4445 0.1085 0.109 Uiso 1 1 calc R U . . .
C121 C 0.5022(10) 1.3716(10) 0.2126(11) 0.088(3) Uani 1 1 d . U . . .
H121 H 0.5002 1.3537 0.2383 0.105 Uiso 1 1 calc R U . . .
C102 C 0.3031(11) 1.6065(10) 0.0639(11) 0.093(3) Uani 1 1 d . U . . .
H102 H 0.3050 1.6405 0.0564 0.112 Uiso 1 1 calc R U . . .
C85 C 0.3552(12) 1.7809(10) -0.1448(12) 0.093(3) Uani 1 1 d . U . . .
C107 C 0.3784(10) 1.2698(10) -0.0166(11) 0.090(3) Uani 1 1 d . U . . .
H107 H 0.3965 1.2388 -0.0361 0.108 Uiso 1 1 calc R U . . .
C39 C 0.2531(11) 1.9256(10) 0.3699(11) 0.091(3) Uani 1 1 d . U . . .
H39 H 0.2319 1.8938 0.3289 0.110 Uiso 1 1 calc R U . . .
C150 C 0.5958(11) 1.6036(10) 0.3215(12) 0.099(4) Uani 1 1 d . U . . .
H15E H 0.6081 1.5739 0.3376 0.148 Uiso 1 1 calc R U . . .
H15F H 0.6291 1.6392 0.3469 0.148 Uiso 1 1 calc R U . . .
H15G H 0.5891 1.5873 0.2775 0.148 Uiso 1 1 calc R U . . .
F11 F 0.2824(15) 2.3386(11) 0.4281(12) 0.213(11) Uani 1 1 d . . . . .
C136 C 0.2214(11) 1.4691(10) 0.3107(11) 0.095(4) Uani 1 1 d . U . . .
H136 H 0.1979 1.4386 0.3110 0.114 Uiso 1 1 calc R U . . .
C38 C 0.2857(11) 1.9816(10) 0.3807(11) 0.089(3) Uani 1 1 d . U . . .
C55 C 0.2492(11) 2.1295(10) 0.3784(11) 0.097(4) Uani 1 1 d . U . . .
H55A H 0.2165 2.0936 0.3506 0.145 Uiso 1 1 calc R U . . .
H55B H 0.2299 2.1645 0.3816 0.145 Uiso 1 1 calc R U . . .
H55C H 0.2712 2.1308 0.4203 0.145 Uiso 1 1 calc R U . . .
C142 C 0.4384(11) 1.6446(10) 0.3020(11) 0.093(3) Uani 1 1 d . U . . .
C37 C 0.3171(11) 2.0293(11) 0.4421(11) 0.096(3) Uani 1 1 d . U . . .
H37 H 0.3339 2.0659 0.4461 0.115 Uiso 1 1 calc R U . . .
F21 F 0.5993(13) 1.8373(13) 0.4112(12) 0.220(9) Uani 1 1 d . U . . .
C181 C -0.0125(11) 1.2560(10) -0.1578(12) 0.093(4) Uani 1 1 d . U . . .
C8 C 0.4857(11) 1.9924(10) 0.0640(11) 0.094(3) Uani 1 1 d . U . . .
H8 H 0.5215 2.0071 0.0620 0.113 Uiso 1 1 calc R U . . .
C88 C 0.2588(12) 1.8627(10) -0.2388(12) 0.101(4) Uani 1 1 d . U . . .
H88A H 0.2166 1.8441 -0.2734 0.151 Uiso 1 1 calc R U . . .
H88B H 0.2866 1.8724 -0.2548 0.151 Uiso 1 1 calc R U . . .
H88C H 0.2566 1.8991 -0.2063 0.151 Uiso 1 1 calc R U . . .
C32 C 0.4885(7) 2.0565(6) 0.4188(6) 0.096(3) Uani 1 1 d G U . . .
C33 C 0.4776(6) 2.0573(6) 0.4694(8) 0.098(3) Uani 1 1 d G U . . .
H33 H 0.4404 2.0343 0.4610 0.118 Uiso 1 1 calc R U . . .
C29 C 0.5223(8) 2.0926(7) 0.5325(6) 0.102(4) Uani 1 1 d G U . . .
H29 H 0.5150 2.0932 0.5664 0.122 Uiso 1 1 calc R U . . .
C34 C 0.5780(7) 2.1271(6) 0.5450(6) 0.108(4) Uani 1 1 d G U . . .
H34 H 0.6079 2.1507 0.5873 0.129 Uiso 1 1 calc R U . . .
C31 C 0.5889(6) 2.1262(7) 0.4944(8) 0.107(4) Uani 1 1 d G U . . .
H31 H 0.6261 2.1493 0.5028 0.129 Uiso 1 1 calc R U . . .
C30 C 0.5442(8) 2.0909(7) 0.4313(7) 0.100(3) Uani 1 1 d G U . . .
H30 H 0.5515 2.0904 0.3974 0.119 Uiso 1 1 calc R U . . .
C68 C 0.0968(8) 1.7586(7) -0.2822(5) 0.107(3) Uani 1 1 d G U . . .
C67 C 0.0649(9) 1.6990(6) -0.3235(8) 0.111(3) Uani 1 1 d G U . . .
H67 H 0.0676 1.6705 -0.3074 0.133 Uiso 1 1 calc R U . . .
C66 C 0.0291(8) 1.6819(6) -0.3888(8) 0.115(4) Uani 1 1 d G U . . .
H66 H 0.0077 1.6421 -0.4164 0.138 Uiso 1 1 calc R U . . .
C65 C 0.0251(8) 1.7245(8) -0.4129(5) 0.117(4) Uani 1 1 d G U . . .
H65 H 0.0011 1.7131 -0.4566 0.140 Uiso 1 1 calc R U . . .
C70 C 0.0570(8) 1.7841(7) -0.3717(6) 0.117(4) Uani 1 1 d G U . . .
H70 H 0.0544 1.8126 -0.3878 0.140 Uiso 1 1 calc R U . . .
C69 C 0.0929(8) 1.8012(6) -0.3063(5) 0.108(3) Uani 1 1 d DG U . . .
H69 H 0.1142 1.8411 -0.2787 0.130 Uiso 1 1 calc R U . . .
F31 F 0.0744(16) 1.5555(13) -0.1256(12) 0.226(11) Uani 1 1 d . U . . .
C94 C 0.1644(11) 1.7216(11) -0.1198(12) 0.102(3) Uani 1 1 d . U . . .
H94A H 0.1455 1.6894 -0.1152 0.122 Uiso 1 1 calc R U . . .
H94B H 0.1826 1.7572 -0.0787 0.122 Uiso 1 1 calc R U . . .
C184 C 0.0167(11) 1.3833(9) -0.1986(11) 0.091(4) Uani 1 1 d . U . . .
H18N H 0.0460 1.4205 -0.1659 0.137 Uiso 1 1 calc R U . . .
H18O H -0.0260 1.3909 -0.2143 0.137 Uiso 1 1 calc R U . . .
H18P H 0.0286 1.3667 -0.2333 0.137 Uiso 1 1 calc R U . . .
F25 F 0.1460(9) 1.7029(8) 0.1938(9) 0.165(7) Uani 1 1 d . . . . .
C149 C 0.5772(11) 1.6589(10) 0.4509(11) 0.102(5) Uani 1 1 d . U . . .
H14A H 0.5591 1.6769 0.4805 0.154 Uiso 1 1 calc R U . . .
H14B H 0.6128 1.6873 0.4608 0.154 Uiso 1 1 calc R U . . .
H14C H 0.5917 1.6233 0.4543 0.154 Uiso 1 1 calc R U . . .
C148 C 0.4414(11) 1.6953(10) 0.4172(11) 0.096(4) Uani 1 1 d . U . . .
H14D H 0.3973 1.6768 0.3998 0.144 Uiso 1 1 calc R U . . .
H14E H 0.4444 1.7369 0.4246 0.144 Uiso 1 1 calc R U . . .
H14F H 0.4655 1.6931 0.4572 0.144 Uiso 1 1 calc R U . . .
C185 C -0.0327(11) 1.2463(10) -0.2712(11) 0.093(4) Uani 1 1 d . U . . .
H18Q H -0.0014 1.2449 -0.2874 0.140 Uiso 1 1 calc R U . . .
H18R H -0.0647 1.2674 -0.2879 0.140 Uiso 1 1 calc R U . . .
H18S H -0.0527 1.2058 -0.2845 0.140 Uiso 1 1 calc R U . . .
C126 C 0.5848(4) 1.4858(7) 0.3647(4) 0.096(3) Uani 1 1 d DG U . . .
C127 C 0.6016(5) 1.5067(7) 0.4299(4) 0.100(3) Uani 1 1 d DG U . . .
H127 H 0.5711 1.5186 0.4452 0.120 Uiso 1 1 calc R U . . .
C128 C 0.6639(5) 1.5097(7) 0.4721(4) 0.103(4) Uani 1 1 d G U . . .
H128 H 0.6751 1.5237 0.5158 0.123 Uiso 1 1 calc R U . . .
C123 C 0.7094(4) 1.4919(8) 0.4492(6) 0.108(4) Uani 1 1 d G U . . .
H123 H 0.7511 1.4939 0.4775 0.130 Uiso 1 1 calc R U . . .
C124 C 0.6926(4) 1.4710(8) 0.3840(7) 0.106(3) Uani 1 1 d G U . . .
H124 H 0.7231 1.4591 0.3686 0.127 Uiso 1 1 calc R U . . .
C125 C 0.6303(5) 1.4680(7) 0.3417(5) 0.105(3) Uani 1 1 d DG U . . .
H125 H 0.6191 1.4540 0.2981 0.126 Uiso 1 1 calc R U . . .
C87 C 0.2687(12) 1.7545(11) -0.2418(12) 0.101(3) Uani 1 1 d . U . . .
C93 C 0.1165(12) 1.7352(11) -0.1692(12) 0.105(3) Uani 1 1 d . U . . .
H93A H 0.0875 1.7560 -0.1528 0.126 Uiso 1 1 calc R U . . .
H93B H 0.0915 1.6974 -0.2063 0.126 Uiso 1 1 calc R U . . .
C146 C 0.4664(11) 1.6054(10) 0.2090(9) 0.099(4) Uani 1 1 d D U . . .
H14G H 0.5026 1.5982 0.1996 0.148 Uiso 1 1 calc R U . . .
H14H H 0.4501 1.6382 0.2000 0.148 Uiso 1 1 calc R U . . .
H14I H 0.4334 1.5696 0.1829 0.148 Uiso 1 1 calc R U . . .
C179 C 0.0192(11) 1.3376(10) -0.1697(12) 0.093(4) Uani 1 1 d . U . . .
C18 C 0.0872(12) 1.7900(10) -0.0031(12) 0.098(4) Uani 1 1 d . U . . .
H18 H 0.0487 1.7663 -0.0152 0.118 Uiso 1 1 calc R U . . .
C101 C 0.1556(11) 1.5545(10) 0.1061(11) 0.091(3) Uani 1 1 d . U . . .
H101 H 0.1546 1.5890 0.0991 0.109 Uiso 1 1 calc R U . . .
C92 C 0.2326(12) 1.7214(10) -0.3139(11) 0.095(4) Uani 1 1 d . U . . .
H92A H 0.1891 1.7054 -0.3256 0.143 Uiso 1 1 calc R U . . .
H92B H 0.2528 1.6887 -0.3298 0.143 Uiso 1 1 calc R U . . .
H92C H 0.2327 1.7488 -0.3324 0.143 Uiso 1 1 calc R U . . .
C143 C 0.4676(11) 1.6631(10) 0.3716(11) 0.091(3) Uani 1 1 d . U . . .
C135 C 0.1886(11) 1.5074(10) 0.2817(11) 0.095(3) Uani 1 1 d . U . . .
H135 H 0.1441 1.5020 0.2642 0.114 Uiso 1 1 calc R U . . .
C23 C 0.5565(11) 1.9868(10) 0.2349(11) 0.096(3) Uani 1 1 d . U . . .
H23 H 0.5844 1.9811 0.2158 0.115 Uiso 1 1 calc R U . . .
C97 C 0.1063(11) 1.5326(10) 0.1193(11) 0.094(3) Uani 1 1 d . U . . .
H97 H 0.0740 1.5534 0.1243 0.113 Uiso 1 1 calc R U . . .
C147 C 0.3706(11) 1.6591(10) 0.2644(12) 0.102(5) Uani 1 1 d . U . . .
H14J H 0.3441 1.6231 0.2267 0.152 Uiso 1 1 calc R U . . .
H14K H 0.3774 1.6900 0.2521 0.152 Uiso 1 1 calc R U . . .
H14L H 0.3496 1.6730 0.2920 0.152 Uiso 1 1 calc R U . . .
C28 C 0.5556(11) 1.9544(10) 0.2703(11) 0.096(3) Uani 1 1 d . U . . .
H28 H 0.5823 1.9264 0.2726 0.115 Uiso 1 1 calc R U . . .
C134 C 0.3924(12) 1.6414(11) 0.5330(12) 0.098(4) Uani 1 1 d . U . . .
H134 H 0.3576 1.6537 0.5410 0.117 Uiso 1 1 calc R U . . .
C103 C 0.2597(11) 1.5965(10) 0.0847(11) 0.095(3) Uani 1 1 d . U . . .
H103 H 0.2361 1.6257 0.0967 0.114 Uiso 1 1 calc R U . . .
C12 C 0.4794(11) 1.9383(10) 0.0689(11) 0.091(3) Uani 1 1 d . U . . .
H12 H 0.5116 1.9158 0.0694 0.110 Uiso 1 1 calc R U . . .
C54 C 0.2068(10) 2.1042(9) 0.2340(11) 0.094(4) Uani 1 1 d . U . . .
H54A H 0.2051 2.0786 0.1928 0.141 Uiso 1 1 calc R U . . .
H54B H 0.1920 2.1405 0.2333 0.141 Uiso 1 1 calc R U . . .
H54C H 0.1798 2.0831 0.2432 0.141 Uiso 1 1 calc R U . . .
P16 P 0.0000 2.0000 0.0000 0.093(3) Uani 1 2 d S . P . .
F40 F 0.0063(10) 1.9866(7) 0.0575(9) 0.150(6) Uani 1 1 d . . . . .
F42 F -0.0163(12) 1.9306(7) -0.0410(11) 0.188(9) Uani 1 1 d . . . . .
F41 F 0.0701(7) 1.9950(11) 0.0178(10) 0.176(8) Uani 1 1 d . . . . .
C40 C 0.2551(11) 1.9213(11) 0.4248(11) 0.095(3) Uani 1 1 d . U . . .
H40 H 0.2330 1.8865 0.4198 0.114 Uiso 1 1 calc R U . . .
C36 C 0.3242(12) 2.0250(11) 0.4954(12) 0.100(3) Uani 1 1 d . U . . .
H36 H 0.3491 2.0554 0.5365 0.120 Uiso 1 1 calc R U . . .
C35 C 0.2877(11) 1.9656(10) 0.4832(12) 0.096(3) Uani 1 1 d . U . . .
H35 H 0.2885 1.9607 0.5182 0.115 Uiso 1 1 calc R U . . .
P15 P 0.5000 1.5000 0.0000 0.116(4) Uani 1 2 d S U P . .
F37 F 0.4476(11) 1.4654(12) 0.0013(11) 0.201(9) Uani 1 1 d . U . . .
F39 F 0.481(2) 1.552(2) 0.018(2) 0.321(18) Uani 1 1 d . U . . .
F38 F 0.5436(10) 1.5095(16) 0.0677(15) 0.256(17) Uani 1 1 d . U . . .
O1 O 0.576(2) 1.692(3) 0.160(2) 0.183(18) Uani 0.5 1 d . U P . .
O2 O 0.132(3) 2.104(2) 0.436(3) 0.083(14) Uani 0.25 1 d . U P . .
O3 O -0.079(2) 1.794(2) -0.187(3) 0.18(2) Uani 0.5 1 d . . P . .

loop_
_atom_site_aniso_label
_atom_site_aniso_U_11
_atom_site_aniso_U_22
_atom_site_aniso_U_33
_atom_site_aniso_U_23
_atom_site_aniso_U_13
_atom_site_aniso_U_12
Ru1 0.0694(9) 0.0420(7) 0.1089(12) 0.0444(7) 0.0441(8) 0.0171(6)
Fe1 0.0875(19) 0.0478(14) 0.112(2) 0.0477(15) 0.0420(18) 0.0153(13)
Fe2 0.106(2) 0.0634(17) 0.128(3) 0.0513(18) 0.062(2) 0.0244(16)
P1 0.094(4) 0.057(3) 0.124(5) 0.056(3) 0.055(3) 0.030(3)
P2 0.091(4) 0.055(3) 0.119(4) 0.055(3) 0.046(3) 0.021(2)
P4 0.113(4) 0.052(3) 0.152(6) 0.048(3) 0.069(4) 0.021(3)
P3 0.098(4) 0.072(3) 0.127(5) 0.040(3) 0.057(4) 0.021(3)
N2 0.063(7) 0.065(7) 0.067(7) 0.038(5) 0.036(6) 0.005(5)
N1 0.049(6) 0.047(6) 0.067(7) 0.039(5) 0.020(5) 0.013(5)
C1 0.098(2) 0.096(2) 0.099(2) 0.0434(12) 0.0430(12) 0.0180(11)
C2 0.099(3) 0.081(3) 0.107(3) 0.057(3) 0.043(3) 0.012(3)
Ru2 0.0780(10) 0.0446(7) 0.1229(14) 0.0496(8) 0.0433(9) 0.0171(7)
Fe4 0.0766(18) 0.0596(16) 0.121(3) 0.0525(17) 0.0362(18) 0.0112(14)
Fe3 0.0878(19) 0.0428(13) 0.126(3) 0.0517(16) 0.0435(19) 0.0192(13)
P6 0.103(4) 0.048(2) 0.113(4) 0.045(3) 0.047(3) 0.016(3)
P7 0.071(3) 0.059(3) 0.124(5) 0.051(3) 0.033(3) 0.011(2)
P5 0.085(3) 0.046(2) 0.105(4) 0.041(3) 0.036(3) 0.020(2)
P8 0.089(4) 0.068(3) 0.138(5) 0.060(3) 0.049(4) 0.017(3)
N7 0.076(7) 0.045(6) 0.054(7) 0.032(5) 0.023(5) 0.021(5)
N8 0.087(8) 0.072(7) 0.078(8) 0.043(6) 0.019(6) 0.024(6)
C96 0.091(3) 0.077(3) 0.101(3) 0.052(3) 0.045(3) 0.022(3)
C95 0.093(2) 0.092(2) 0.094(2) 0.0409(13) 0.0406(13) 0.0190(11)
P14 0.133(6) 0.066(3) 0.174(7) 0.073(4) 0.073(6) 0.037(4)
P12 0.126(5) 0.061(3) 0.147(6) 0.058(4) 0.062(5) 0.027(3)
P9 0.117(5) 0.080(4) 0.135(6) 0.063(4) 0.054(5) 0.017(4)
N3 0.078(9) 0.041(7) 0.096(11) 0.021(7) 0.067(9) 0.015(6)
N5 0.059(6) 0.041(6) 0.076(7) 0.032(5) 0.028(6) 0.004(5)
N12 0.057(8) 0.045(7) 0.075(9) 0.016(7) 0.018(7) 0.021(6)
F32 0.128(11) 0.075(8) 0.234(17) 0.096(10) 0.056(11) 0.039(8)
C20 0.094(4) 0.075(4) 0.108(4) 0.054(3) 0.042(3) 0.016(3)
C6 0.093(4) 0.076(4) 0.105(4) 0.054(3) 0.045(4) 0.017(3)
F36 0.215(19) 0.100(11) 0.192(18) 0.081(12) 0.094(15) 0.041(12)
C139 0.089(4) 0.085(4) 0.105(4) 0.046(3) 0.039(3) 0.020(4)
F5 0.165(15) 0.090(10) 0.25(2) 0.088(12) 0.082(15) 0.062(10)
F35 0.170(16) 0.161(17) 0.28(2) 0.145(18) 0.094(17) 0.013(14)
N11 0.106(12) 0.035(7) 0.119(13) 0.034(8) 0.067(11) 0.026(7)
F34 0.26(2) 0.114(12) 0.141(14) 0.068(10) -0.025(14) 0.083(14)
F33 0.095(13) 0.17(2) 0.80(9) 0.25(4) 0.12(3) 0.022(13)
F6 0.29(3) 0.161(17) 0.093(11) 0.065(11) 0.040(14) -0.027(17)
N6 0.074(9) 0.035(7) 0.093(11) 0.035(7) 0.010(8) -0.004(6)
N4 0.067(9) 0.071(9) 0.085(10) 0.057(8) 0.033(8) -0.002(7)
F2 0.153(13) 0.109(11) 0.217(17) 0.090(11) 0.107(13) 0.023(10)
F22 0.29(3) 0.19(2) 0.49(4) 0.26(3) 0.24(3) 0.16(2)
C138 0.092(4) 0.083(4) 0.106(4) 0.047(4) 0.041(4) 0.021(4)
C10 0.095(4) 0.077(4) 0.108(4) 0.053(3) 0.043(3) 0.018(3)
C110 0.094(3) 0.078(3) 0.103(3) 0.047(3) 0.044(3) 0.021(3)
F4 0.188(16) 0.078(9) 0.25(2) 0.100(12) 0.061(15) 0.004(10)
F1 0.118(10) 0.119(11) 0.151(13) 0.074(10) 0.061(10) 0.027(9)
C137 0.093(4) 0.082(4) 0.105(4) 0.048(3) 0.039(4) 0.020(4)
C15 0.095(4) 0.076(4) 0.106(4) 0.053(3) 0.044(3) 0.021(3)
C114 0.093(3) 0.077(3) 0.102(3) 0.050(3) 0.045(3) 0.018(3)
F3 0.165(14) 0.120(11) 0.224(18) 0.088(12) 0.141(14) 0.066(10)
F19 0.23(2) 0.145(15) 0.33(3) 0.155(18) 0.18(2) 0.033(14)
C19 0.096(5) 0.074(5) 0.111(5) 0.054(4) 0.037(5) 0.014(4)
P10 0.151(6) 0.059(3) 0.140(6) 0.063(4) 0.053(5) 0.025(4)
P11 0.109(5) 0.076(4) 0.135(6) 0.062(4) 0.053(4) 0.030(3)
P13 0.106(5) 0.074(4) 0.182(7) 0.069(4) 0.078(5) 0.029(4)
N10 0.078(9) 0.055(8) 0.071(9) 0.030(7) 0.052(8) 0.030(7)
F26 0.137(12) 0.118(11) 0.147(12) 0.063(9) 0.085(10) 0.052(9)
F12 0.131(12) 0.121(11) 0.226(18) 0.125(12) 0.055(12) 0.052(9)
N9 0.080(10) 0.053(8) 0.069(9) 0.038(7) 0.027(8) 0.000(7)
F29 0.168(14) 0.096(10) 0.216(17) 0.097(11) 0.088(13) 0.053(10)
C78 0.098(5) 0.076(5) 0.114(5) 0.048(4) 0.052(5) 0.020(5)
F30 0.110(11) 0.127(12) 0.159(14) 0.044(11) 0.050(10) 0.026(10)
F7 0.26(2) 0.075(9) 0.135(13) 0.054(9) -0.001(13) 0.050(11)
F10 0.168(13) 0.140(13) 0.269(17) 0.111(12) 0.074(12) 0.028(10)
C82 0.101(4) 0.077(4) 0.111(4) 0.051(4) 0.046(4) 0.019(4)
F15 0.128(13) 0.171(17) 0.24(2) 0.065(15) 0.114(14) 0.040(12)
F8 0.173(17) 0.089(11) 0.31(3) 0.109(14) 0.041(18) 0.002(11)
F14 0.089(10) 0.138(15) 0.25(2) -0.044(15) 0.052(13) -0.027(10)
C104 0.094(4) 0.081(4) 0.103(4) 0.053(3) 0.042(4) 0.022(4)
C57 0.098(4) 0.074(4) 0.104(4) 0.057(4) 0.036(4) 0.027(4)
C49 0.095(5) 0.064(5) 0.107(5) 0.046(5) 0.037(5) 0.021(5)
C63 0.101(4) 0.089(4) 0.112(4) 0.048(4) 0.045(4) 0.019(4)
C62 0.103(4) 0.088(4) 0.115(4) 0.045(4) 0.043(4) 0.022(4)
C61 0.098(4) 0.086(4) 0.109(4) 0.049(4) 0.046(4) 0.022(4)
C60 0.100(4) 0.082(4) 0.112(5) 0.050(4) 0.043(4) 0.021(4)
C59 0.098(4) 0.082(4) 0.113(5) 0.049(4) 0.045(4) 0.022(4)
C64 0.098(5) 0.088(5) 0.115(5) 0.045(5) 0.046(5) 0.023(5)
F27 0.28(2) 0.114(12) 0.36(3) 0.171(17) 0.19(2) 0.094(15)
C51 0.094(5) 0.064(4) 0.104(5) 0.050(4) 0.043(4) 0.020(4)
C77 0.099(4) 0.076(4) 0.109(4) 0.052(4) 0.051(4) 0.019(4)
C21 0.092(4) 0.079(4) 0.109(5) 0.052(4) 0.040(4) 0.013(4)
C5 0.094(4) 0.076(4) 0.106(4) 0.055(3) 0.043(4) 0.020(4)
C58 0.096(4) 0.073(4) 0.105(4) 0.056(3) 0.042(4) 0.020(4)
F17 0.213(18) 0.106(11) 0.26(2) 0.104(13) 0.154(17) 0.084(12)
F16 0.120(10) 0.156(13) 0.198(15) -0.002(10) 0.038(10) 0.041(8)
F13 0.239(16) 0.147(13) 0.173(13) 0.079(10) 0.088(12) 0.072(12)
F18 0.262(18) 0.171(14) 0.201(15) 0.114(12) 0.111(13) 0.049(12)
C79 0.103(4) 0.079(4) 0.111(4) 0.049(4) 0.051(4) 0.014(4)
C140 0.089(4) 0.085(4) 0.106(4) 0.048(4) 0.043(4) 0.024(4)
C100 0.094(4) 0.084(4) 0.103(4) 0.051(3) 0.042(3) 0.023(3)
F28 0.216(18) 0.141(14) 0.222(19) 0.082(13) 0.167(17) 0.080(13)
C48 0.095(5) 0.066(4) 0.105(5) 0.046(4) 0.037(4) 0.021(4)
C80 0.101(4) 0.077(4) 0.113(4) 0.049(3) 0.050(4) 0.018(4)
C47 0.093(5) 0.061(5) 0.106(5) 0.048(5) 0.040(5) 0.020(5)
C169 0.108(4) 0.094(4) 0.110(4) 0.053(4) 0.040(4) 0.016(4)
C168 0.106(4) 0.093(4) 0.113(4) 0.051(4) 0.040(4) 0.016(4)
C167 0.107(4) 0.097(4) 0.108(4) 0.050(4) 0.045(4) 0.016(4)
C166 0.110(5) 0.101(5) 0.108(5) 0.052(4) 0.040(4) 0.016(5)
C165 0.112(5) 0.102(5) 0.110(5) 0.051(4) 0.043(4) 0.016(5)
C170 0.113(5) 0.102(5) 0.113(5) 0.052(4) 0.037(4) 0.017(5)
C105 0.096(4) 0.083(4) 0.105(4) 0.051(3) 0.045(4) 0.020(4)
C109 0.097(4) 0.081(4) 0.106(4) 0.046(3) 0.044(4) 0.020(3)
C13 0.099(5) 0.072(4) 0.107(5) 0.058(4) 0.040(4) 0.022(4)
C156 0.094(4) 0.076(4) 0.109(4) 0.051(4) 0.042(4) 0.020(4)
C116 0.094(4) 0.079(4) 0.102(4) 0.052(4) 0.045(4) 0.016(4)
C187 0.096(4) 0.077(4) 0.109(4) 0.049(4) 0.042(4) 0.023(4)
C132 0.095(4) 0.084(4) 0.102(4) 0.043(3) 0.041(3) 0.018(3)
C113 0.094(4) 0.077(4) 0.103(4) 0.050(4) 0.043(4) 0.019(4)
C153 0.094(5) 0.079(5) 0.107(5) 0.050(5) 0.042(5) 0.020(5)
C157 0.097(4) 0.076(4) 0.108(5) 0.052(4) 0.042(4) 0.017(4)
C175 0.102(4) 0.088(4) 0.109(4) 0.051(4) 0.039(4) 0.015(4)
C174 0.102(4) 0.086(4) 0.109(4) 0.053(4) 0.041(4) 0.015(4)
C173 0.102(4) 0.088(4) 0.111(4) 0.050(3) 0.043(3) 0.015(4)
C172 0.104(5) 0.091(5) 0.113(5) 0.049(4) 0.041(4) 0.013(4)
C171 0.101(4) 0.086(4) 0.109(4) 0.053(4) 0.042(4) 0.016(4)
C176 0.102(4) 0.087(4) 0.109(4) 0.050(3) 0.042(4) 0.015(4)
C25 0.096(4) 0.081(4) 0.104(4) 0.052(4) 0.041(4) 0.021(4)
C44 0.096(4) 0.072(4) 0.104(4) 0.056(4) 0.043(4) 0.017(4)
C3 0.095(5) 0.075(5) 0.109(5) 0.052(4) 0.041(5) 0.022(4)
C112 0.095(4) 0.077(4) 0.104(4) 0.051(4) 0.045(4) 0.018(4)
C188 0.103(4) 0.085(4) 0.113(4) 0.050(4) 0.039(4) 0.019(4)
C9 0.094(5) 0.077(4) 0.108(5) 0.051(4) 0.045(4) 0.014(4)
C158 0.095(5) 0.079(5) 0.106(5) 0.052(5) 0.045(5) 0.018(5)
C53 0.094(6) 0.074(6) 0.109(6) 0.045(5) 0.039(5) 0.025(5)
C41 0.096(6) 0.076(5) 0.107(5) 0.049(5) 0.040(5) 0.013(5)
C111 0.097(4) 0.077(4) 0.106(4) 0.046(4) 0.043(4) 0.022(4)
C108 0.097(4) 0.082(4) 0.107(4) 0.047(4) 0.046(4) 0.019(4)
C43 0.097(5) 0.078(4) 0.108(5) 0.049(4) 0.043(4) 0.016(4)
C50 0.097(5) 0.063(5) 0.107(5) 0.047(5) 0.038(5) 0.021(5)
C154 0.095(4) 0.078(4) 0.104(4) 0.052(3) 0.045(4) 0.015(4)
C106 0.099(4) 0.080(4) 0.107(4) 0.053(4) 0.042(4) 0.019(4)
C131 0.100(5) 0.084(5) 0.100(5) 0.042(4) 0.041(4) 0.019(4)
C45 0.095(5) 0.074(4) 0.108(5) 0.050(4) 0.043(4) 0.016(4)
C27 0.096(4) 0.082(4) 0.103(4) 0.052(3) 0.040(3) 0.023(4)
C56 0.107(6) 0.068(6) 0.113(6) 0.045(5) 0.033(6) 0.021(6)
C86 0.103(5) 0.079(5) 0.113(5) 0.046(4) 0.050(4) 0.021(4)
C133 0.095(4) 0.086(4) 0.101(4) 0.039(4) 0.044(4) 0.019(4)
C152 0.098(4) 0.083(4) 0.104(4) 0.047(4) 0.040(4) 0.021(4)
C4 0.095(5) 0.075(4) 0.108(5) 0.051(4) 0.044(4) 0.022(4)
C151 0.095(4) 0.080(4) 0.105(4) 0.049(4) 0.044(4) 0.021(4)
C99 0.090(4) 0.083(4) 0.105(4) 0.048(4) 0.045(4) 0.025(4)
C14 0.097(4) 0.071(4) 0.106(4) 0.058(4) 0.040(4) 0.025(4)
C11 0.094(4) 0.079(4) 0.106(4) 0.054(3) 0.043(3) 0.017(3)
C52 0.090(6) 0.063(6) 0.109(7) 0.049(5) 0.040(6) 0.018(6)
C84 0.104(5) 0.073(5) 0.110(5) 0.051(4) 0.050(4) 0.019(4)
C17 0.097(4) 0.071(4) 0.109(4) 0.056(4) 0.041(4) 0.019(4)
C98 0.092(5) 0.086(4) 0.109(5) 0.048(4) 0.041(4) 0.025(4)
C46 0.098(6) 0.076(5) 0.103(6) 0.052(5) 0.040(5) 0.012(5)
C26 0.097(4) 0.082(4) 0.106(4) 0.052(3) 0.038(4) 0.020(4)
C16 0.096(4) 0.075(4) 0.107(4) 0.054(3) 0.041(4) 0.019(3)
F23 0.22(2) 0.17(2) 0.22(2) 0.053(18) -0.08(2) -0.036(19)
C178 0.092(5) 0.074(5) 0.117(5) 0.054(4) 0.040(5) 0.024(4)
C89 0.099(6) 0.075(5) 0.112(6) 0.053(5) 0.042(5) 0.021(5)
C81 0.100(4) 0.078(4) 0.111(4) 0.051(4) 0.049(4) 0.015(4)
F24 0.35(3) 0.100(12) 0.30(3) 0.095(15) 0.23(3) 0.039(16)
C91 0.105(7) 0.080(6) 0.112(7) 0.043(6) 0.051(6) 0.018(6)
C163 0.106(6) 0.083(5) 0.118(6) 0.043(5) 0.036(5) 0.018(5)
C162 0.103(5) 0.084(4) 0.115(5) 0.046(4) 0.038(4) 0.018(4)
C164 0.100(4) 0.079(4) 0.114(4) 0.048(4) 0.040(4) 0.019(4)
C161 0.102(5) 0.080(4) 0.116(5) 0.046(4) 0.037(4) 0.019(4)
C160 0.104(6) 0.081(5) 0.116(6) 0.046(5) 0.037(5) 0.021(5)
C159 0.107(6) 0.084(5) 0.120(6) 0.040(5) 0.031(5) 0.019(5)
C177 0.092(5) 0.075(5) 0.119(6) 0.057(5) 0.040(5) 0.025(5)
C90 0.102(7) 0.077(6) 0.116(7) 0.047(6) 0.050(6) 0.013(6)
C120 0.098(4) 0.084(4) 0.105(4) 0.048(4) 0.044(4) 0.019(4)
C155 0.094(4) 0.079(4) 0.105(4) 0.050(4) 0.045(4) 0.020(4)
C183 0.092(6) 0.079(6) 0.116(6) 0.047(5) 0.042(5) 0.027(5)
C130 0.100(5) 0.085(5) 0.100(5) 0.042(5) 0.042(5) 0.015(5)
C122 0.097(4) 0.079(4) 0.102(4) 0.048(4) 0.048(4) 0.020(4)
C24 0.096(4) 0.083(4) 0.103(4) 0.055(4) 0.042(4) 0.020(4)
C141 0.102(5) 0.073(5) 0.109(5) 0.054(4) 0.029(4) 0.011(4)
C7 0.094(5) 0.074(4) 0.107(5) 0.056(4) 0.044(4) 0.018(4)
C145 0.099(5) 0.066(5) 0.110(5) 0.053(5) 0.030(5) 0.018(5)
C83 0.104(5) 0.075(5) 0.110(5) 0.048(5) 0.055(5) 0.020(5)
C76 0.116(6) 0.092(5) 0.122(6) 0.038(5) 0.045(5) 0.012(5)
C75 0.110(5) 0.088(4) 0.119(5) 0.040(4) 0.046(4) 0.015(4)
C74 0.109(4) 0.088(4) 0.117(4) 0.043(4) 0.047(4) 0.015(4)
C73 0.111(5) 0.092(5) 0.117(5) 0.038(4) 0.048(4) 0.018(4)
C72 0.116(5) 0.096(5) 0.120(5) 0.038(4) 0.048(5) 0.014(5)
C71 0.117(6) 0.092(5) 0.119(6) 0.037(5) 0.046(5) 0.016(5)
C115 0.094(4) 0.080(4) 0.103(4) 0.047(3) 0.045(3) 0.020(4)
C182 0.087(6) 0.076(6) 0.113(6) 0.059(5) 0.047(6) 0.020(5)
F9 0.262(18) 0.208(16) 0.157(13) 0.109(12) 0.096(12) 0.078(14)
C119 0.097(4) 0.083(4) 0.103(4) 0.047(4) 0.044(4) 0.018(4)
C117 0.098(4) 0.082(4) 0.105(4) 0.045(3) 0.047(4) 0.018(4)
F20 0.29(3) 0.106(13) 0.50(5) 0.17(2) 0.24(3) 0.101(17)
C180 0.088(5) 0.070(5) 0.120(6) 0.057(5) 0.044(5) 0.025(5)
C144 0.100(5) 0.064(5) 0.108(5) 0.057(5) 0.027(5) 0.017(5)
C42 0.100(5) 0.076(5) 0.109(5) 0.048(5) 0.038(5) 0.014(5)
C186 0.099(6) 0.082(6) 0.119(7) 0.053(6) 0.035(6) 0.019(6)
C22 0.094(6) 0.079(5) 0.114(6) 0.051(5) 0.037(5) 0.011(5)
C129 0.101(5) 0.087(5) 0.100(5) 0.039(5) 0.040(5) 0.016(5)
C118 0.097(5) 0.083(4) 0.105(4) 0.050(4) 0.046(4) 0.019(4)
C121 0.096(4) 0.080(4) 0.101(4) 0.050(3) 0.046(4) 0.020(4)
C102 0.099(4) 0.083(4) 0.107(4) 0.053(3) 0.043(3) 0.018(4)
C85 0.104(5) 0.075(5) 0.113(5) 0.049(4) 0.051(4) 0.018(4)
C107 0.095(4) 0.078(4) 0.106(4) 0.045(4) 0.047(4) 0.023(4)
C39 0.099(4) 0.081(4) 0.103(4) 0.050(4) 0.042(4) 0.018(4)
C150 0.100(6) 0.079(6) 0.112(6) 0.051(5) 0.033(6) 0.008(6)
F11 0.35(3) 0.18(2) 0.20(2) 0.118(17) 0.17(2) 0.11(2)
C136 0.091(5) 0.087(5) 0.109(5) 0.046(5) 0.042(5) 0.020(5)
C38 0.098(4) 0.081(4) 0.101(4) 0.052(4) 0.043(4) 0.021(4)
C55 0.104(6) 0.075(6) 0.111(6) 0.047(5) 0.040(5) 0.019(6)
C142 0.100(5) 0.071(5) 0.108(5) 0.055(4) 0.030(4) 0.010(4)
C37 0.102(4) 0.086(4) 0.101(4) 0.047(4) 0.039(4) 0.021(4)
F21 0.231(17) 0.209(17) 0.167(11) 0.079(12) 0.041(10) -0.011(13)
C181 0.090(5) 0.076(5) 0.119(6) 0.057(5) 0.039(5) 0.024(5)
C8 0.095(5) 0.081(4) 0.109(5) 0.048(4) 0.042(4) 0.016(4)
C88 0.106(7) 0.083(6) 0.115(7) 0.048(6) 0.046(6) 0.021(6)
C32 0.101(4) 0.078(4) 0.107(4) 0.051(4) 0.032(4) 0.028(4)
C33 0.103(5) 0.079(4) 0.106(5) 0.050(4) 0.030(4) 0.029(4)
C29 0.107(5) 0.080(5) 0.107(5) 0.050(5) 0.027(5) 0.031(5)
C34 0.108(5) 0.084(5) 0.111(6) 0.048(5) 0.024(5) 0.028(5)
C31 0.108(6) 0.085(5) 0.111(5) 0.046(5) 0.028(5) 0.026(5)
C30 0.104(5) 0.081(4) 0.107(4) 0.050(4) 0.032(4) 0.023(4)
C68 0.107(4) 0.098(4) 0.113(4) 0.044(3) 0.047(4) 0.021(4)
C67 0.109(4) 0.101(4) 0.114(4) 0.042(4) 0.047(4) 0.023(4)
C66 0.111(5) 0.106(5) 0.116(5) 0.042(4) 0.046(4) 0.025(5)
C65 0.112(5) 0.108(5) 0.117(5) 0.042(4) 0.046(4) 0.022(5)
C70 0.111(5) 0.107(5) 0.117(5) 0.041(4) 0.044(4) 0.025(5)
C69 0.107(4) 0.099(4) 0.114(4) 0.045(4) 0.045(4) 0.022(4)
F31 0.28(3) 0.21(3) 0.173(13) 0.072(15) 0.10(2) 0.05(2)
C94 0.104(5) 0.082(5) 0.117(5) 0.045(4) 0.045(4) 0.016(4)
C184 0.094(7) 0.074(6) 0.119(7) 0.061(5) 0.040(6) 0.020(6)
F25 0.130(13) 0.133(14) 0.149(14) 0.030(11) 0.015(11) -0.004(11)
C149 0.104(7) 0.076(6) 0.114(7) 0.049(6) 0.029(6) 0.016(6)
C148 0.103(7) 0.068(6) 0.106(7) 0.041(6) 0.032(6) 0.021(6)
C185 0.092(6) 0.077(6) 0.121(6) 0.061(5) 0.040(6) 0.025(5)
C126 0.099(4) 0.089(4) 0.104(4) 0.047(3) 0.044(3) 0.019(3)
C127 0.100(4) 0.094(4) 0.106(4) 0.046(4) 0.044(4) 0.021(4)
C128 0.104(5) 0.098(5) 0.105(5) 0.047(4) 0.043(4) 0.021(4)
C123 0.106(5) 0.101(5) 0.110(5) 0.044(4) 0.042(4) 0.021(4)
C124 0.106(3) 0.105(3) 0.106(3) 0.0459(15) 0.0462(15) 0.0207(12)
C125 0.104(4) 0.096(4) 0.108(4) 0.043(3) 0.042(3) 0.021(4)
C87 0.106(5) 0.080(5) 0.115(5) 0.045(4) 0.044(5) 0.020(4)
C93 0.106(4) 0.091(4) 0.116(4) 0.046(4) 0.046(4) 0.017(4)
C146 0.103(6) 0.075(6) 0.114(6) 0.056(5) 0.028(6) 0.012(6)
C179 0.093(5) 0.075(5) 0.120(6) 0.057(5) 0.040(5) 0.021(5)
C18 0.095(6) 0.080(5) 0.116(6) 0.048(5) 0.036(5) 0.010(5)
C101 0.094(5) 0.084(4) 0.105(5) 0.050(4) 0.042(4) 0.027(4)
C92 0.112(6) 0.089(6) 0.103(6) 0.046(5) 0.060(6) 0.022(6)
C143 0.099(5) 0.071(4) 0.106(5) 0.053(4) 0.034(4) 0.014(4)
C135 0.091(4) 0.087(4) 0.108(4) 0.046(4) 0.042(4) 0.023(4)
C23 0.097(4) 0.085(4) 0.107(4) 0.050(4) 0.039(4) 0.020(4)
C97 0.093(5) 0.088(4) 0.106(5) 0.048(4) 0.042(4) 0.026(4)
C147 0.101(7) 0.079(7) 0.110(7) 0.056(6) 0.019(7) 0.018(6)
C28 0.098(5) 0.085(5) 0.107(5) 0.050(4) 0.039(4) 0.023(5)
C134 0.098(5) 0.090(5) 0.101(5) 0.039(4) 0.041(4) 0.018(4)
C103 0.099(4) 0.083(4) 0.107(4) 0.051(4) 0.039(4) 0.024(4)
C12 0.096(5) 0.082(4) 0.106(5) 0.053(4) 0.042(4) 0.016(4)
C54 0.095(7) 0.068(6) 0.115(7) 0.046(6) 0.037(6) 0.014(6)
P16 0.090(5) 0.065(4) 0.153(8) 0.065(5) 0.063(5) 0.023(4)
F40 0.218(17) 0.111(11) 0.191(16) 0.105(11) 0.117(14) 0.038(11)
F42 0.29(2) 0.074(9) 0.27(2) 0.099(12) 0.16(2) 0.029(12)
F41 0.088(10) 0.25(2) 0.201(18) 0.113(17) 0.062(11) 0.054(12)
C40 0.102(5) 0.086(5) 0.102(5) 0.047(4) 0.043(5) 0.019(5)
C36 0.104(5) 0.091(5) 0.102(5) 0.045(4) 0.039(4) 0.022(4)
C35 0.101(5) 0.090(5) 0.099(5) 0.045(4) 0.043(4) 0.020(4)
P15 0.098(6) 0.097(6) 0.225(11) 0.121(8) 0.086(7) 0.047(5)
F37 0.177(14) 0.237(17) 0.227(16) 0.129(13) 0.097(12) -0.017(11)
F39 0.30(2) 0.31(2) 0.34(2) 0.114(17) 0.152(18) 0.098(18)
F38 0.141(16) 0.38(4) 0.30(3) 0.28(3) 0.020(15) -0.054(19)
O1 0.18(2) 0.21(3) 0.18(2) 0.049(16) 0.132(19) 0.052(17)
O2 0.083(14) 0.083(14) 0.083(14) 0.036(6) 0.037(6) 0.017(3)
O3 0.17(4) 0.16(4) 0.23(5) 0.04(3) 0.15(4) 0.07(3)

loop_
_atom_type_symbol
_atom_type_description
_atom_type_scat_dispersion_real
_atom_type_scat_dispersion_imag
_atom_type_scat_source
C C 0.0147 0.0070 'International Tables Vol C Tables 4.2.6.8 and 6.1.1.4'
H H 0.0000 0.0000 'International Tables Vol C Tables 4.2.6.8 and 6.1.1.4'
F F 0.0599 0.0410 'International Tables Vol C Tables 4.2.6.8 and 6.1.1.4'
Fe Fe -0.2758 2.5767 'International Tables Vol C Tables 4.2.6.8 and 6.1.1.4'
N N 0.0253 0.0135 'International Tables Vol C Tables 4.2.6.8 and 6.1.1.4'
O O 0.0389 0.0241 'International Tables Vol C Tables 4.2.6.8 and 6.1.1.4'
P P 0.2594 0.3349 'International Tables Vol C Tables 4.2.6.8 and 6.1.1.4'
Ru Ru -0.0773 2.5627 'International Tables Vol C Tables 4.2.6.8 and 6.1.1.4'

loop_
_geom_angle_atom_site_label_1
_geom_angle_atom_site_label_2
_geom_angle_atom_site_label_3
_geom_angle
_geom_angle_site_symmetry_1
_geom_angle_site_symmetry_3
_geom_angle_publ_flag
C1 Ru1 C2 163.2(8) . . ?
C1 Ru1 N4 86.0(8) . . ?
C2 Ru1 N4 84.6(8) . . ?
C1 Ru1 N6 104.1(8) . . ?
C2 Ru1 N6 84.9(8) . . ?
N4 Ru1 N6 169.4(6) . . ?
C1 Ru1 N3 93.6(7) . . ?
C2 Ru1 N3 97.8(7) . . ?
N4 Ru1 N3 77.2(5) . . ?
N6 Ru1 N3 104.9(5) . . ?
C1 Ru1 N5 73.3(7) . . ?
C2 Ru1 N5 95.3(7) . . ?
N4 Ru1 N5 103.3(5) . . ?
N6 Ru1 N5 77.1(5) . . ?
N3 Ru1 N5 166.8(5) . . ?
N1 Fe1 C49 100.5(7) . . ?
N1 Fe1 C47 116.1(7) . . ?
C49 Fe1 C47 61.9(8) . . ?
N1 Fe1 C48 91.9(7) . . ?
C49 Fe1 C48 37.7(8) . . ?
C47 Fe1 C48 35.2(7) . . ?
N1 Fe1 C51 154.9(6) . . ?
C49 Fe1 C51 61.8(8) . . ?
C47 Fe1 C51 41.2(8) . . ?
C48 Fe1 C51 63.1(8) . . ?
N1 Fe1 C50 136.6(7) . . ?
C49 Fe1 C50 38.1(8) . . ?
C47 Fe1 C50 63.5(9) . . ?
C48 Fe1 C50 63.1(9) . . ?
C51 Fe1 C50 35.1(7) . . ?
N1 Fe1 P1 89.5(4) . . ?
C49 Fe1 P1 162.3(6) . . ?
C47 Fe1 P1 100.6(6) . . ?
C48 Fe1 P1 128.2(7) . . ?
C51 Fe1 P1 103.8(6) . . ?
C50 Fe1 P1 133.9(6) . . ?
N1 Fe1 P2 90.7(4) . . ?
C49 Fe1 P2 110.4(7) . . ?
C47 Fe1 P2 152.7(7) . . ?
C48 Fe1 P2 147.8(7) . . ?
C51 Fe1 P2 111.6(6) . . ?
C50 Fe1 P2 93.9(6) . . ?
P1 Fe1 P2 83.9(2) . . ?
N2 Fe2 C87 153.2(8) . . ?
N2 Fe2 C86 132.4(8) . . ?
C87 Fe2 C86 39.5(9) . . ?
N2 Fe2 C85 96.7(8) . . ?
C87 Fe2 C85 65.7(10) . . ?
C86 Fe2 C85 37.4(8) . . ?
N2 Fe2 C83 115.4(7) . . ?
C87 Fe2 C83 39.6(8) . . ?
C86 Fe2 C83 64.3(9) . . ?
C85 Fe2 C83 64.5(9) . . ?
N2 Fe2 C84 85.6(7) . . ?
C87 Fe2 C84 67.9(9) . . ?
C86 Fe2 C84 65.0(9) . . ?
C85 Fe2 C84 38.8(8) . . ?
C83 Fe2 C84 40.1(8) . . ?
N2 Fe2 P4 88.7(4) . . ?
C87 Fe2 P4 115.3(7) . . ?
C86 Fe2 P4 94.8(7) . . ?
C85 Fe2 P4 108.1(6) . . ?
C83 Fe2 P4 154.9(6) . . ?
C84 Fe2 P4 144.8(6) . . ?
N2 Fe2 P3 90.6(5) . . ?
C87 Fe2 P3 102.6(7) . . ?
C86 Fe2 P3 137.0(7) . . ?
C85 Fe2 P3 164.9(6) . . ?
C83 Fe2 P3 100.5(6) . . ?
C84 Fe2 P3 129.5(6) . . ?
P4 Fe2 P3 85.2(3) . . ?
C26 P1 C32 99.5(9) . . ?
C26 P1 C57 109.1(10) . . ?
C32 P1 C57 104.4(8) . . ?
C26 P1 Fe1 116.8(7) . . ?
C32 P1 Fe1 119.2(5) . . ?
C57 P1 Fe1 106.9(7) . . ?
C58 P2 C44 113.2(10) . . ?
C58 P2 C38 100.7(10) . . ?
C44 P2 C38 100.8(11) . . ?
C58 P2 Fe1 102.2(7) . . ?
C44 P2 Fe1 112.0(6) . . ?
C38 P2 Fe1 127.6(8) . . ?
C80 P4 C74 101.4(10) . . ?
C80 P4 C94 110.4(11) . . ?
C74 P4 C94 102.2(10) . . ?
C80 P4 Fe2 113.3(8) . . ?
C74 P4 Fe2 126.0(7) . . ?
C94 P4 Fe2 102.7(8) . . ?
C62 P3 C93 106.5(10) . . ?
C62 P3 C68 100.6(7) . . ?
C93 P3 C68 106.5(10) . . ?
C62 P3 Fe2 115.1(6) . . ?
C93 P3 Fe2 105.2(8) . . ?
C68 P3 Fe2 121.8(6) . . ?
C2 N2 Fe2 175.5(15) . . ?
C1 N1 Fe1 155.0(10) . . ?
N1 C1 Ru1 141.5(12) . . ?
N2 C2 Ru1 175.5(17) . . ?
C95 Ru2 C96 173.2(10) . . ?
C95 Ru2 N9 90.8(8) . . ?
C96 Ru2 N9 85.4(7) . . ?
C95 Ru2 N11 100.5(9) . . ?
C96 Ru2 N11 83.3(8) . . ?
N9 Ru2 N11 168.7(6) . . ?
C95 Ru2 N12 80.8(8) . . ?
C96 Ru2 N12 94.5(7) . . ?
N9 Ru2 N12 102.3(5) . . ?
N11 Ru2 N12 79.2(6) . . ?
C95 Ru2 N10 86.7(8) . . ?
C96 Ru2 N10 98.1(7) . . ?
N9 Ru2 N10 79.2(5) . . ?
N11 Ru2 N10 101.9(5) . . ?
N12 Ru2 N10 167.4(5) . . ?
N8 Fe4 C180 154.8(8) . . ?
N8 Fe4 C179 119.2(8) . . ?
C180 Fe4 C179 37.2(8) . . ?
N8 Fe4 C178 91.3(8) . . ?
C180 Fe4 C178 64.2(9) . . ?
C179 Fe4 C178 39.7(8) . . ?
N8 Fe4 C177 100.7(9) . . ?
C180 Fe4 C177 64.3(9) . . ?
C179 Fe4 C177 65.6(9) . . ?
C178 Fe4 C177 39.1(8) . . ?
N8 Fe4 C181 133.9(9) . . ?
C180 Fe4 C181 40.4(8) . . ?
C179 Fe4 C181 64.3(8) . . ?
C178 Fe4 C181 62.4(8) . . ?
C177 Fe4 C181 35.1(8) . . ?
N8 Fe4 P7 87.7(5) . . ?
C180 Fe4 P7 115.3(6) . . ?
C179 Fe4 P7 152.5(7) . . ?
C178 Fe4 P7 144.6(6) . . ?
C177 Fe4 P7 106.5(6) . . ?
C181 Fe4 P7 93.7(5) . . ?
N8 Fe4 P8 88.8(6) . . ?
C180 Fe4 P8 103.2(7) . . ?
C179 Fe4 P8 101.3(7) . . ?
C178 Fe4 P8 131.9(6) . . ?
C177 Fe4 P8 166.4(6) . . ?
C181 Fe4 P8 137.2(7) . . ?
P7 Fe4 P8 83.5(2) . . ?
N7 Fe3 C144 156.1(7) . . ?
N7 Fe3 C142 95.6(7) . . ?
C144 Fe3 C142 64.4(8) . . ?
N7 Fe3 C145 121.3(8) . . ?
C144 Fe3 C145 39.0(8) . . ?
C142 Fe3 C145 62.4(8) . . ?
N7 Fe3 C143 130.3(7) . . ?
C144 Fe3 C143 38.4(8) . . ?
C142 Fe3 C143 39.1(8) . . ?
C145 Fe3 C143 64.0(9) . . ?
N7 Fe3 C141 93.5(6) . . ?
C144 Fe3 C141 62.8(8) . . ?
C142 Fe3 C141 39.6(9) . . ?
C145 Fe3 C141 34.2(7) . . ?
C143 Fe3 C141 65.0(8) . . ?
N7 Fe3 P5 85.6(4) . . ?
C144 Fe3 P5 106.8(6) . . ?
C142 Fe3 P5 154.5(7) . . ?
C145 Fe3 P5 95.2(6) . . ?
C143 Fe3 P5 143.7(6) . . ?
C141 Fe3 P5 114.9(7) . . ?
N7 Fe3 P6 95.0(4) . . ?
C144 Fe3 P6 106.2(7) . . ?
C142 Fe3 P6 120.1(7) . . ?
C145 Fe3 P6 143.7(7) . . ?
C143 Fe3 P6 95.0(6) . . ?
C141 Fe3 P6 158.9(6) . . ?
P5 Fe3 P6 85.1(2) . . ?
C138 P6 C132 98.5(11) . . ?
C138 P6 C152 106.6(11) . . ?
C132 P6 C152 103.3(11) . . ?
C138 P6 Fe3 112.9(8) . . ?
C132 P6 Fe3 124.3(8) . . ?
C152 P6 Fe3 109.4(8) . . ?
C164 P7 C187 99.1(10) . . ?
C164 P7 C156 104.8(9) . . ?
C187 P7 C156 111.0(10) . . ?
C164 P7 Fe4 124.9(5) . . ?
C187 P7 Fe4 102.3(7) . . ?
C156 P7 Fe4 113.5(7) . . ?
C120 P5 C126 98.6(8) . . ?
C120 P5 C151 106.4(11) . . ?
C126 P5 C151 104.8(9) . . ?
C120 P5 Fe3 116.8(7) . . ?
C126 P5 Fe3 124.1(5) . . ?
C151 P5 Fe3 104.7(7) . . ?
C168 P8 C188 101.2(10) . . ?
C168 P8 C174 101.5(7) . . ?
C188 P8 C174 105.7(10) . . ?
C168 P8 Fe4 123.6(6) . . ?
C188 P8 Fe4 110.5(8) . . ?
C174 P8 Fe4 112.5(6) . . ?
C95 N7 Fe3 176.7(14) . . ?
C96 N8 Fe4 173.8(17) . . ?
N8 C96 Ru2 172.4(17) . . ?
N7 C95 Ru2 174.8(19) . . ?
F33 P14 F31 96(2) . . ?
F33 P14 F34 88.2(15) . . ?
F31 P14 F34 90.4(14) . . ?
F33 P14 F36 94(2) . . ?
F31 P14 F36 169.9(16) . . ?
F34 P14 F36 89.1(10) . . ?
F33 P14 F32 90.2(12) . . ?
F31 P14 F32 91.0(14) . . ?
F34 P14 F32 178.0(14) . . ?
F36 P14 F32 89.8(10) . . ?
F33 P14 F35 173(2) . . ?
F31 P14 F35 88.8(16) . . ?
F34 P14 F35 97.0(13) . . ?
F36 P14 F35 81.3(12) . . ?
F32 P14 F35 84.6(10) . . ?
F21 P12 F23 176.0(15) . . ?
F21 P12 F22 90.4(18) . . ?
F23 P12 F22 93.2(18) . . ?
F21 P12 F24 90.4(16) . . ?
F23 P12 F24 91.5(19) . . ?
F22 P12 F24 87.3(13) . . ?
F21 P12 F20 93.2(18) . . ?
F23 P12 F20 83.3(18) . . ?
F22 P12 F20 172.8(17) . . ?
F24 P12 F20 86.5(14) . . ?
F21 P12 F19 82.8(15) . . ?
F23 P12 F19 95.4(18) . . ?
F22 P12 F19 91.0(13) . . ?
F24 P12 F19 173.0(15) . . ?
F20 P12 F19 95.5(14) . . ?
F5 P9 F6 89.6(13) . . ?
F5 P9 F2 92.7(10) . . ?
F6 P9 F2 88.1(10) . . ?
F5 P9 F1 86.5(10) . . ?
F6 P9 F1 175.8(12) . . ?
F2 P9 F1 90.5(9) . . ?
F5 P9 F3 178.8(13) . . ?
F6 P9 F3 91.3(13) . . ?
F2 P9 F3 88.0(9) . . ?
F1 P9 F3 92.6(9) . . ?
F5 P9 F4 90.1(11) . . ?
F6 P9 F4 92.4(11) . . ?
F2 P9 F4 177.1(11) . . ?
F1 P9 F4 89.2(10) . . ?
F3 P9 F4 89.1(10) . . ?
C5 N3 C6 118.4(15) . . ?
C5 N3 Ru1 125.8(12) . . ?
C6 N3 Ru1 114.8(11) . . ?
C15 N5 C16 118.3(16) . . ?
C15 N5 Ru1 122.9(12) . . ?
C16 N5 Ru1 115.5(12) . . ?
C115 N12 C114 122.3(17) . . ?
C115 N12 Ru2 124.2(12) . . ?
C114 N12 Ru2 111.6(13) . . ?
N6 C20 C19 121.0(18) . . ?
N6 C20 C16 112.3(17) . . ?
C19 C20 C16 126.5(18) . . ?
N3 C6 C10 113.4(17) . . ?
N3 C6 C7 119.9(18) . . ?
C10 C6 C7 126(2) . . ?
C140 C139 C138 125(2) . . ?
C109 N11 C110 113.2(16) . . ?
C109 N11 Ru2 130.6(13) . . ?
C110 N11 Ru2 113.5(13) . . ?
C21 N6 C20 115.6(16) . . ?
C21 N6 Ru1 124.3(13) . . ?
C20 N6 Ru1 117.0(12) . . ?
C10 N4 C11 113.9(16) . . ?
C10 N4 Ru1 116.8(13) . . ?
C11 N4 Ru1 125.7(12) . . ?
C139 C138 C137 114(2) . . ?
C139 C138 P6 122.2(18) . . ?
C137 C138 P6 122.8(17) . . ?
N4 C10 C6 117.3(19) . . ?
N4 C10 C9 119.8(19) . . ?
C6 C10 C9 122.8(18) . . ?
C111 C110 C114 125(2) . . ?
C111 C110 N11 119(2) . . ?
C114 C110 N11 115.3(19) . . ?
C136 C137 C138 121(2) . . ?
N5 C15 C14 122(2) . . ?
N12 C114 C110 119.2(18) . . ?
N12 C114 C113 116.5(19) . . ?
C110 C114 C113 124(2) . . ?
C18 C19 C20 120.8(19) . . ?
F9 P10 F11 172.0(16) . . ?
F9 P10 F7 88.1(13) . . ?
F11 P10 F7 91.9(13) . . ?
F9 P10 F12 90.8(12) . . ?
F11 P10 F12 89.3(13) . . ?
F7 P10 F12 178.6(14) . . ?
F9 P10 F8 77.6(15) . . ?
F11 P10 F8 94.4(17) . . ?
F7 P10 F8 87.0(11) . . ?
F12 P10 F8 93.5(10) . . ?
F9 P10 F10 100.0(16) . . ?
F11 P10 F10 88.0(15) . . ?
F7 P10 F10 91.7(12) . . ?
F12 P10 F10 87.7(10) . . ?
F8 P10 F10 177.3(16) . . ?
F14 P11 F16 177.1(17) . . ?
F14 P11 F18 97.6(16) . . ?
F16 P11 F18 79.6(15) . . ?
F14 P11 F17 94.4(12) . . ?
F16 P11 F17 86.1(12) . . ?
F18 P11 F17 87.3(12) . . ?
F14 P11 F15 85.7(11) . . ?
F16 P11 F15 94.0(11) . . ?
F18 P11 F15 96.0(13) . . ?
F17 P11 F15 176.6(12) . . ?
F14 P11 F13 84.7(16) . . ?
F16 P11 F13 98.2(14) . . ?
F18 P11 F13 172.5(13) . . ?
F17 P11 F13 85.4(11) . . ?
F15 P11 F13 91.3(12) . . ?
F25 P13 F30 172.4(12) . . ?
F25 P13 F26 87.4(11) . . ?
F30 P13 F26 89.0(10) . . ?
F25 P13 F27 94.5(13) . . ?
F30 P13 F27 92.2(13) . . ?
F26 P13 F27 90.1(11) . . ?
F25 P13 F29 85.9(11) . . ?
F30 P13 F29 87.4(10) . . ?
F26 P13 F29 90.2(10) . . ?
F27 P13 F29 179.5(16) . . ?
F25 P13 F28 88.2(12) . . ?
F30 P13 F28 95.3(11) . . ?
F26 P13 F28 175.5(12) . . ?
F27 P13 F28 90.8(12) . . ?
F29 P13 F28 88.9(10) . . ?
C105 N10 C104 117.0(17) . . ?
C105 N10 Ru2 127.5(13) . . ?
C104 N10 Ru2 111.9(12) . . ?
C99 N9 C100 112.4(17) . . ?
C99 N9 Ru2 128.7(12) . . ?
C100 N9 Ru2 117.6(13) . . ?
C79 C78 C77 128(2) . . ?
C81 C82 C77 117(2) . . ?
C103 C104 N10 119(2) . . ?
C103 C104 C100 125(2) . . ?
N10 C104 C100 116.3(17) . . ?
C58 C57 P1 109.0(12) . . ?
C48 C49 C50 109(2) . . ?
C48 C49 C54 127(2) . . ?
C50 C49 C54 124(2) . . ?
C48 C49 Fe1 72.2(12) . . ?
C50 C49 Fe1 73.6(12) . . ?
C54 C49 Fe1 124.5(13) . . ?
C62 C63 C64 120.0 . . ?
C61 C62 C63 120.0 . . ?
C61 C62 P3 122.4(9) . . ?
C63 C62 P3 117.5(9) . . ?
C62 C61 C60 120.0 . . ?
C59 C60 C61 120.0 . . ?
C60 C59 C64 120.0 . . ?
C59 C64 C63 120.0 . . ?
C50 C51 C56 130(2) . . ?
C50 C51 C47 107(2) . . ?
C56 C51 C47 122(2) . . ?
C50 C51 Fe1 73.4(14) . . ?
C56 C51 Fe1 132.4(13) . . ?
C47 C51 Fe1 67.9(11) . . ?
C78 C77 C82 120(2) . . ?
N6 C21 C22 125.9(19) . . ?
N3 C5 C4 124(2) . . ?
C57 C58 P2 106.1(14) . . ?
C78 C79 C80 111(2) . . ?
C135 C140 C139 119(2) . . ?
C101 C100 N9 128(2) . . ?
C101 C100 C104 118(2) . . ?
N9 C100 C104 113.7(18) . . ?
C47 C48 C49 109(2) . . ?
C47 C48 C53 129(2) . . ?
C49 C48 C53 122(2) . . ?
C47 C48 Fe1 71.4(12) . . ?
C49 C48 Fe1 70.1(12) . . ?
C53 C48 Fe1 123.4(15) . . ?
C81 C80 C79 123(2) . . ?
C81 C80 P4 119.5(17) . . ?
C79 C80 P4 117.1(17) . . ?
C48 C47 C51 107(2) . . ?
C48 C47 C52 129(2) . . ?
C51 C47 C52 121.2(19) . . ?
C48 C47 Fe1 73.4(13) . . ?
C51 C47 Fe1 70.9(11) . . ?
C52 C47 Fe1 135.0(14) . . ?
C168 C169 C170 120.0 . . ?
C167 C168 C169 120.0 . . ?
C167 C168 P8 123.5(9) . . ?
C169 C168 P8 116.3(9) . . ?
C168 C167 C166 120.0 . . ?
C165 C166 C167 120.0 . . ?
C166 C165 C170 120.0 . . ?
C165 C170 C169 120.0 . . ?
N10 C105 C106 126(2) . . ?
N11 C109 C108 135(2) . . ?
C14 C13 C17 118.5(18) . . ?
C157 C156 C155 127(2) . . ?
C157 C156 P7 115.7(18) . . ?
C155 C156 P7 117.2(16) . . ?
C115 C116 C112 115(2) . . ?
C188 C187 P7 107.1(15) . . ?
C133 C132 C131 114(2) . . ?
C133 C132 P6 125.3(19) . . ?
C131 C132 P6 120.7(18) . . ?
C112 C113 C114 123(2) . . ?
C158 C153 C154 118(2) . . ?
C156 C157 C158 115(2) . . ?
C174 C175 C176 120.0 . . ?
C173 C174 C175 120.0 . . ?
C173 C174 P8 118.8(9) . . ?
C175 C174 P8 120.9(9) . . ?
C172 C173 C174 120.0 . . ?
C171 C172 C173 120.0 . . ?
C176 C171 C172 120.0 . . ?
C171 C176 C175 120.0 . . ?
C24 C25 C26 123(2) . . ?
C43 C44 C45 121(2) . . ?
C43 C44 P2 120.9(18) . . ?
C45 C44 P2 117.2(17) . . ?
C4 C3 C7 123.3(19) . . ?
C113 C112 C116 119.3(19) . . ?
C187 C188 P8 106.7(16) . . ?
C8 C9 C10 123(2) . . ?
C157 C158 C153 124(2) . . ?
C42 C41 C46 113(2) . . ?
C110 C111 C107 122(2) . . ?
C109 C108 C107 112(2) . . ?
C44 C43 C42 117(2) . . ?
C51 C50 C49 108(2) . . ?
C51 C50 C55 127(2) . . ?
C49 C50 C55 124(2) . . ?
C51 C50 Fe1 71.5(14) . . ?
C49 C50 Fe1 68.3(12) . . ?
C55 C50 Fe1 133.2(14) . . ?
C155 C154 C153 117(2) . . ?
C105 C106 C102 116(2) . . ?
C130 C131 C132 123(2) . . ?
C46 C45 C44 121(2) . . ?
C26 C27 C28 116(2) . . ?
C85 C86 C87 113(2) . . ?
C85 C86 C91 123(2) . . ?
C87 C86 C91 121(2) . . ?
C85 C86 Fe2 76.5(15) . . ?
C87 C86 Fe2 70.0(15) . . ?
C91 C86 Fe2 137.6(16) . . ?
C132 C133 C134 118(2) . . ?
C151 C152 P6 110.4(15) . . ?
C3 C4 C5 118(2) . . ?
C152 C151 P5 112.3(15) . . ?
C98 C99 N9 129(2) . . ?
C13 C14 C15 119(2) . . ?
C12 C11 N4 124.6(19) . . ?
C89 C84 C85 129(2) . . ?
C89 C84 C83 126.4(18) . . ?
C85 C84 C83 103.8(19) . . ?
C89 C84 Fe2 130.2(17) . . ?
C85 C84 Fe2 69.3(13) . . ?
C83 C84 Fe2 69.8(12) . . ?
C13 C17 C16 118(2) . . ?
C99 C98 C97 119(2) . . ?
C45 C46 C41 122(2) . . ?
C27 C26 C25 120(2) . . ?
C27 C26 P1 117.2(17) . . ?
C25 C26 P1 122.9(17) . . ?
N5 C16 C17 123.4(19) . . ?
N5 C16 C20 115.5(17) . . ?
C17 C16 C20 121(2) . . ?
C179 C178 C177 105.4(19) . . ?
C179 C178 C183 129.9(19) . . ?
C177 C178 C183 125(2) . . ?
C179 C178 Fe4 67.1(12) . . ?
C177 C178 Fe4 70.7(12) . . ?
C183 C178 Fe4 127.4(15) . . ?
C80 C81 C82 121(2) . . ?
C162 C163 C159 120.0 . . ?
C163 C162 C164 120.0 . . ?
C162 C164 C161 120.0 . . ?
C162 C164 P7 119.4(8) . . ?
C161 C164 P7 120.6(8) . . ?
C164 C161 C160 120.0 . . ?
C159 C160 C161 120.0 . . ?
C160 C159 C163 120.0 . . ?
C181 C177 C178 110(2) . . ?
C181 C177 C182 125(2) . . ?
C178 C177 C182 125(2) . . ?
C181 C177 Fe4 74.5(15) . . ?
C178 C177 Fe4 70.2(13) . . ?
C182 C177 Fe4 121.4(15) . . ?
C119 C120 C121 115(2) . . ?
C119 C120 P5 123.1(18) . . ?
C121 C120 P5 121.9(17) . . ?
C154 C155 C156 119(2) . . ?
C131 C130 C129 123(2) . . ?
C121 C122 C117 116(2) . . ?
C23 C24 C25 119(2) . . ?
C145 C141 C146 138(2) . . ?
C145 C141 C142 107(2) . . ?
C146 C141 C142 115(2) . . ?
C145 C141 Fe3 70.6(13) . . ?
C146 C141 Fe3 125.0(15) . . ?
C142 C141 Fe3 67.0(11) . . ?
C3 C7 C6 116.6(19) . . ?
C141 C145 C144 112(2) . . ?
C141 C145 C150 123(2) . . ?
C144 C145 C150 124(2) . . ?
C141 C145 Fe3 75.2(14) . . ?
C144 C145 Fe3 68.3(13) . . ?
C150 C145 Fe3 129.6(14) . . ?
C87 C83 C88 128(2) . . ?
C87 C83 C84 106.8(18) . . ?
C88 C83 C84 125.1(19) . . ?
C87 C83 Fe2 64.0(13) . . ?
C88 C83 Fe2 135.1(17) . . ?
C84 C83 Fe2 70.1(11) . . ?
C75 C76 C71 120.0 . . ?
C76 C75 C74 120.0 . . ?
C75 C74 C73 120.0 . . ?
C75 C74 P4 119.5(10) . . ?
C73 C74 P4 120.0(10) . . ?
C72 C73 C74 120.0 . . ?
C71 C72 C73 120.0 . . ?
C72 C71 C76 120.0 . . ?
N12 C115 C116 124(2) . . ?
C118 C119 C120 126(2) . . ?
C122 C117 C118 122(2) . . ?
C179 C180 C181 111(2) . . ?
C179 C180 C185 120.8(19) . . ?
C181 C180 C185 123.4(19) . . ?
C179 C180 Fe4 74.4(14) . . ?
C181 C180 Fe4 77.5(13) . . ?
C185 C180 Fe4 135.7(16) . . ?
C143 C144 C145 108.9(19) . . ?
C143 C144 C149 121(2) . . ?
C145 C144 C149 128(2) . . ?
C143 C144 Fe3 75.0(13) . . ?
C145 C144 Fe3 72.7(13) . . ?
C149 C144 Fe3 132.6(13) . . ?
C43 C42 C41 126(2) . . ?
C18 C22 C21 117(2) . . ?
C134 C129 C130 108(2) . . ?
C119 C118 C117 118(2) . . ?
C122 C121 C120 122(2) . . ?
C106 C102 C103 121(2) . . ?
C86 C85 C90 131(2) . . ?
C86 C85 C84 109(2) . . ?
C90 C85 C84 121(2) . . ?
C86 C85 Fe2 66.1(14) . . ?
C90 C85 Fe2 127.2(16) . . ?
C84 C85 Fe2 71.9(13) . . ?
C108 C107 C111 118(2) . . ?
C40 C39 C38 116(2) . . ?
C137 C136 C135 120(2) . . ?
C37 C38 C39 122(2) . . ?
C37 C38 P2 124.3(18) . . ?
C39 C38 P2 114.1(17) . . ?
C143 C142 C141 108.6(18) . . ?
C143 C142 C147 123(2) . . ?
C141 C142 C147 128(2) . . ?
C143 C142 Fe3 73.6(11) . . ?
C141 C142 Fe3 73.4(12) . . ?
C147 C142 Fe3 126.8(15) . . ?
C36 C37 C38 123(2) . . ?
C177 C181 C186 135(2) . . ?
C177 C181 C180 105(2) . . ?
C186 C181 C180 120(2) . . ?
C177 C181 Fe4 70.4(14) . . ?
C186 C181 Fe4 129.3(16) . . ?
C180 C181 Fe4 62.1(12) . . ?
C9 C8 C12 116(2) . . ?
C33 C32 C30 120.0 . . ?
C33 C32 P1 118.9(10) . . ?
C30 C32 P1 120.8(10) . . ?
C32 C33 C29 120.0 . . ?
C34 C29 C33 120.0 . . ?
C31 C34 C29 120.0 . . ?
C34 C31 C30 120.0 . . ?
C31 C30 C32 120.0 . . ?
C67 C68 C69 120.0 . . ?
C67 C68 P3 121.9(7) . . ?
C69 C68 P3 118.0(8) . . ?
C68 C67 C66 120.0 . . ?
C65 C66 C67 120.0 . . ?
C70 C65 C66 120.0 . . ?
C65 C70 C69 120.0 . . ?
C70 C69 C68 120.0 . . ?
C93 C94 P4 105.7(18) . . ?
C127 C126 C125 120.0 . . ?
C127 C126 P5 119.6(5) . . ?
C125 C126 P5 120.4(5) . . ?
C128 C127 C126 120.0 . . ?
C123 C128 C127 120.0 . . ?
C128 C123 C124 120.0 . . ?
C125 C124 C123 120.0 . . ?
C124 C125 C126 120.0 . . ?
C86 C87 C83 107(2) . . ?
C86 C87 C92 127(2) . . ?
C83 C87 C92 120(2) . . ?
C86 C87 Fe2 70.5(15) . . ?
C83 C87 Fe2 76.4(14) . . ?
C92 C87 Fe2 140.6(18) . . ?
C94 C93 P3 113.9(18) . . ?
C180 C179 C178 107(2) . . ?
C180 C179 C184 129(2) . . ?
C178 C179 C184 121.5(19) . . ?
C180 C179 Fe4 68.4(12) . . ?
C178 C179 Fe4 73.2(12) . . ?
C184 C179 Fe4 135.8(16) . . ?
C19 C18 C22 119(2) . . ?
C100 C101 C97 117(2) . . ?
C144 C143 C148 129(2) . . ?
C144 C143 C142 103(2) . . ?
C148 C143 C142 128(2) . . ?
C144 C143 Fe3 66.6(12) . . ?
C148 C143 Fe3 128.8(16) . . ?
C142 C143 Fe3 67.2(11) . . ?
C140 C135 C136 120(2) . . ?
C24 C23 C28 119(2) . . ?
C101 C97 C98 114(2) . . ?
C27 C28 C23 123(2) . . ?
C129 C134 C133 134(2) . . ?
C102 C103 C104 119(2) . . ?
C11 C12 C8 122(2) . . ?
F41 P16 F41 180.0 2_595 . ?
F41 P16 F42 86.7(13) 2_595 2_595 ?
F41 P16 F42 93.3(13) . 2_595 ?
F41 P16 F42 93.3(13) 2_595 . ?
F41 P16 F42 86.7(13) . . ?
F42 P16 F42 180(2) 2_595 . ?
F41 P16 F40 87.8(11) 2_595 2_595 ?
F41 P16 F40 92.2(11) . 2_595 ?
F42 P16 F40 86.8(10) 2_595 2_595 ?
F42 P16 F40 93.2(10) . 2_595 ?
F41 P16 F40 92.2(11) 2_595 . ?
F41 P16 F40 87.8(11) . . ?
F42 P16 F40 93.2(10) 2_595 . ?
F42 P16 F40 86.8(10) . . ?
F40 P16 F40 180.0(16) 2_595 . ?
C35 C40 C39 121(2) . . ?
C37 C36 C35 114(2) . . ?
C40 C35 C36 122(2) . . ?
F39 P15 F39 180(4) 2_685 . ?
F39 P15 F37 85(2) 2_685 . ?
F39 P15 F37 95(2) . . ?
F39 P15 F37 95(2) 2_685 2_685 ?
F39 P15 F37 85(2) . 2_685 ?
F37 P15 F37 180.0(19) . 2_685 ?
F39 P15 F38 85(2) 2_685 . ?
F39 P15 F38 95(2) . . ?
F37 P15 F38 89.3(11) . . ?
F37 P15 F38 90.7(11) 2_685 . ?
F39 P15 F38 95(2) 2_685 2_685 ?
F39 P15 F38 85(2) . 2_685 ?
F37 P15 F38 90.7(11) . 2_685 ?
F37 P15 F38 89.3(11) 2_685 2_685 ?
F38 P15 F38 180.0 . 2_685 ?

loop_
_geom_bond_atom_site_label_1
_geom_bond_atom_site_label_2
_geom_bond_distance
_geom_bond_site_symmetry_2
_geom_bond_publ_flag
Ru1 C1 1.967(9) . ?
Ru1 C2 1.999(10) . ?
Ru1 N4 2.051(13) . ?
Ru1 N6 2.058(15) . ?
Ru1 N3 2.101(13) . ?
Ru1 N5 2.120(12) . ?
Fe1 N1 1.938(8) . ?
Fe1 C49 2.11(2) . ?
Fe1 C47 2.11(2) . ?
Fe1 C48 2.14(2) . ?
Fe1 C51 2.16(2) . ?
Fe1 C50 2.18(2) . ?
Fe1 P1 2.302(6) . ?
Fe1 P2 2.322(6) . ?
Fe2 N2 1.913(8) . ?
Fe2 C87 2.04(3) . ?
Fe2 C86 2.04(2) . ?
Fe2 C85 2.17(2) . ?
Fe2 C83 2.20(2) . ?
Fe2 C84 2.21(2) . ?
Fe2 P4 2.237(6) . ?
Fe2 P3 2.252(7) . ?
P1 C26 1.81(3) . ?
P1 C32 1.836(13) . ?
P1 C57 1.87(2) . ?
P2 C58 1.78(2) . ?
P2 C44 1.79(2) . ?
P2 C38 1.80(2) . ?
P4 C80 1.78(2) . ?
P4 C74 1.834(13) . ?
P4 C94 1.84(3) . ?
P3 C62 1.839(12) . ?
P3 C93 1.86(3) . ?
P3 C68 1.866(11) . ?
N2 C2 1.249(13) . ?
N1 C1 1.396(9) . ?
Ru2 C95 1.83(2) . ?
Ru2 C96 2.06(2) . ?
Ru2 N9 2.070(16) . ?
Ru2 N11 2.104(15) . ?
Ru2 N12 2.115(15) . ?
Ru2 N10 2.136(13) . ?
Fe4 N8 1.815(17) . ?
Fe4 C180 2.02(2) . ?
Fe4 C179 2.09(2) . ?
Fe4 C178 2.17(2) . ?
Fe4 C177 2.18(2) . ?
Fe4 C181 2.23(2) . ?
Fe4 P7 2.278(6) . ?
Fe4 P8 2.296(7) . ?
Fe3 N7 1.969(14) . ?
Fe3 C144 2.12(2) . ?
Fe3 C142 2.15(2) . ?
Fe3 C145 2.18(2) . ?
Fe3 C143 2.23(2) . ?
Fe3 C141 2.24(2) . ?
Fe3 P5 2.295(5) . ?
Fe3 P6 2.334(7) . ?
P6 C138 1.76(2) . ?
P6 C132 1.78(2) . ?
P6 C152 1.80(2) . ?
P7 C164 1.840(12) . ?
P7 C187 1.85(2) . ?
P7 C156 1.92(2) . ?
P5 C120 1.79(2) . ?
P5 C126 1.825(6) . ?
P5 C151 1.84(2) . ?
P8 C168 1.831(13) . ?
P8 C188 1.84(2) . ?
P8 C174 1.863(12) . ?
N7 C95 1.34(3) . ?
N8 C96 1.29(2) . ?
P14 F33 1.49(3) . ?
P14 F31 1.51(3) . ?
P14 F34 1.579(14) . ?
P14 F36 1.59(2) . ?
P14 F32 1.620(13) . ?
P14 F35 1.64(2) . ?
P12 F21 1.51(2) . ?
P12 F23 1.52(2) . ?
P12 F22 1.540(19) . ?
P12 F24 1.55(2) . ?
P12 F20 1.57(2) . ?
P12 F19 1.591(18) . ?
P9 F5 1.596(19) . ?
P9 F6 1.608(17) . ?
P9 F2 1.612(16) . ?
P9 F1 1.614(16) . ?
P9 F3 1.642(16) . ?
P9 F4 1.643(17) . ?
N3 C5 1.37(2) . ?
N3 C6 1.40(2) . ?
N5 C15 1.27(2) . ?
N5 C16 1.33(2) . ?
N12 C115 1.29(2) . ?
N12 C114 1.39(2) . ?
C20 N6 1.40(2) . ?
C20 C19 1.45(3) . ?
C20 C16 1.47(3) . ?
C6 C10 1.41(3) . ?
C6 C7 1.43(3) . ?
C139 C140 1.40(3) . ?
C139 C138 1.42(3) . ?
N11 C109 1.30(2) . ?
N11 C110 1.40(2) . ?
N6 C21 1.34(2) . ?
N4 C10 1.34(2) . ?
N4 C11 1.45(3) . ?
C138 C137 1.43(3) . ?
C10 C9 1.47(3) . ?
C110 C111 1.38(3) . ?
C110 C114 1.39(3) . ?
C137 C136 1.40(3) . ?
C15 C14 1.48(3) . ?
C114 C113 1.42(3) . ?
C19 C18 1.39(3) . ?
P10 F9 1.52(2) . ?
P10 F11 1.53(2) . ?
P10 F7 1.540(16) . ?
P10 F12 1.567(14) . ?
P10 F8 1.573(19) . ?
P10 F10 1.58(2) . ?
P11 F14 1.506(16) . ?
P11 F16 1.51(2) . ?
P11 F18 1.55(2) . ?
P11 F17 1.575(18) . ?
P11 F15 1.578(19) . ?
P11 F13 1.62(2) . ?
P13 F25 1.540(18) . ?
P13 F30 1.549(17) . ?
P13 F26 1.554(16) . ?
P13 F27 1.557(16) . ?
P13 F29 1.612(15) . ?
P13 F28 1.634(17) . ?
N10 C105 1.28(3) . ?
N10 C104 1.41(2) . ?
N9 C99 1.36(3) . ?
N9 C100 1.37(2) . ?
C78 C79 1.36(3) . ?
C78 C77 1.40(3) . ?
C82 C81 1.42(3) . ?
C82 C77 1.47(3) . ?
C104 C103 1.40(3) . ?
C104 C100 1.49(3) . ?
C57 C58 1.56(3) . ?
C49 C48 1.37(3) . ?
C49 C50 1.40(3) . ?
C49 C54 1.60(3) . ?
C63 C62 1.3900 . ?
C63 C64 1.3900 . ?
C62 C61 1.3900 . ?
C61 C60 1.3900 . ?
C60 C59 1.3900 . ?
C59 C64 1.3900 . ?
C51 C50 1.31(3) . ?
C51 C56 1.45(3) . ?
C51 C47 1.50(3) . ?
C21 C22 1.46(3) . ?
C5 C4 1.37(3) . ?
C79 C80 1.54(3) . ?
C140 C135 1.36(3) . ?
C100 C101 1.36(3) . ?
C48 C47 1.29(3) . ?
C48 C53 1.48(3) . ?
C80 C81 1.41(3) . ?
C47 C52 1.56(3) . ?
C169 C168 1.3900 . ?
C169 C170 1.3900 . ?
C168 C167 1.3900 . ?
C167 C166 1.3900 . ?
C166 C165 1.3900 . ?
C165 C170 1.3900 . ?
C105 C106 1.36(3) . ?
C109 C108 1.375(10) . ?
C13 C14 1.35(3) . ?
C13 C17 1.39(3) . ?
C156 C157 1.33(3) . ?
C156 C155 1.38(3) . ?
C116 C115 1.44(3) . ?
C116 C112 1.45(3) . ?
C187 C188 1.59(3) . ?
C132 C133 1.38(3) . ?
C132 C131 1.47(3) . ?
C113 C112 1.36(3) . ?
C153 C158 1.39(3) . ?
C153 C154 1.46(3) . ?
C157 C158 1.38(3) . ?
C175 C174 1.3900 . ?
C175 C176 1.3900 . ?
C174 C173 1.3900 . ?
C173 C172 1.3900 . ?
C172 C171 1.3900 . ?
C171 C176 1.3900 . ?
C25 C24 1.37(3) . ?
C25 C26 1.42(3) . ?
C44 C43 1.37(3) . ?
C44 C45 1.42(3) . ?
C3 C4 1.36(3) . ?
C3 C7 1.40(3) . ?
C9 C8 1.35(3) . ?
C41 C42 1.42(3) . ?
C41 C46 1.45(3) . ?
C111 C107 1.43(3) . ?
C108 C107 1.40(3) . ?
C43 C42 1.39(3) . ?
C50 C55 1.50(3) . ?
C154 C155 1.36(3) . ?
C106 C102 1.37(3) . ?
C131 C130 1.42(3) . ?
C45 C46 1.35(3) . ?
C27 C26 1.39(3) . ?
C27 C28 1.41(3) . ?
C86 C85 1.36(3) . ?
C86 C87 1.38(3) . ?
C86 C91 1.63(3) . ?
C133 C134 1.38(3) . ?
C152 C151 1.52(3) . ?
C99 C98 1.27(3) . ?
C11 C12 1.32(3) . ?
C84 C89 1.44(3) . ?
C84 C85 1.45(3) . ?
C84 C83 1.51(3) . ?
C17 C16 1.40(3) . ?
C98 C97 1.51(3) . ?
C178 C179 1.45(3) . ?
C178 C177 1.46(3) . ?
C178 C183 1.55(3) . ?
C163 C162 1.3900 . ?
C163 C159 1.3900 . ?
C162 C164 1.3900 . ?
C164 C161 1.3900 . ?
C161 C160 1.3900 . ?
C160 C159 1.3900 . ?
C177 C181 1.33(3) . ?
C177 C182 1.47(3) . ?
C90 C85 1.45(3) . ?
C120 C119 1.42(3) . ?
C120 C121 1.43(3) . ?
C130 C129 1.45(3) . ?
C122 C121 1.39(3) . ?
C122 C117 1.40(3) . ?
C24 C23 1.35(3) . ?
C141 C145 1.30(3) . ?
C141 C146 1.473(10) . ?
C141 C142 1.49(3) . ?
C145 C144 1.44(3) . ?
C145 C150 1.48(3) . ?
C83 C87 1.45(3) . ?
C83 C88 1.49(3) . ?
C76 C75 1.3900 . ?
C76 C71 1.3900 . ?
C75 C74 1.3900 . ?
C74 C73 1.3900 . ?
C73 C72 1.3900 . ?
C72 C71 1.3900 . ?
C119 C118 1.29(3) . ?
C117 C118 1.42(3) . ?
C180 C179 1.31(3) . ?
C180 C181 1.48(3) . ?
C180 C185 1.49(3) . ?
C144 C143 1.44(3) . ?
C144 C149 1.51(3) . ?
C186 C181 1.47(3) . ?
C22 C18 1.40(3) . ?
C129 C134 1.38(3) . ?
C102 C103 1.37(3) . ?
C39 C40 1.41(3) . ?
C39 C38 1.44(3) . ?
C136 C135 1.45(3) . ?
C38 C37 1.39(3) . ?
C142 C143 1.47(3) . ?
C142 C147 1.61(3) . ?
C37 C36 1.34(3) . ?
C8 C12 1.39(3) . ?
C32 C33 1.3900 . ?
C32 C30 1.3900 . ?
C33 C29 1.3900 . ?
C29 C34 1.3900 . ?
C34 C31 1.3900 . ?
C31 C30 1.3900 . ?
C68 C67 1.3900 . ?
C68 C69 1.3900 . ?
C67 C66 1.3900 . ?
C66 C65 1.3900 . ?
C65 C70 1.3900 . ?
C70 C69 1.3900 . ?
C94 C93 1.46(3) . ?
C184 C179 1.55(3) . ?
C148 C143 1.47(3) . ?
C126 C127 1.3900 . ?
C126 C125 1.3900 . ?
C127 C128 1.3900 . ?
C128 C123 1.3900 . ?
C123 C124 1.3900 . ?
C124 C125 1.3900 . ?
C87 C92 1.51(3) . ?
C101 C97 1.47(3) . ?
C23 C28 1.42(3) . ?
P16 F41 1.523(15) 2_595 ?
P16 F41 1.523(15) . ?
P16 F42 1.546(16) 2_595 ?
P16 F42 1.546(16) . ?
P16 F40 1.564(15) 2_595 ?
P16 F40 1.564(15) . ?
C40 C35 1.32(3) . ?
C36 C35 1.54(3) . ?
P15 F39 1.33(4) 2_685 ?
P15 F39 1.33(4) . ?
P15 F37 1.497(19) . ?
P15 F37 1.497(19) 2_685 ?
P15 F38 1.51(2) . ?
P15 F38 1.51(2) 2_685 ?

loop_
_platon_squeeze_void_nr
_platon_squeeze_void_average_x
_platon_squeeze_void_average_y
_platon_squeeze_void_average_z
_platon_squeeze_void_volume
_platon_squeeze_void_count_electrons
_platon_squeeze_void_content
1 0.000 0.028 0.500 3299 1058 ' '
2 0.211 0.195 0.174 15 5 ' '
3 0.436 0.692 0.142 11 5 ' '
4 0.564 0.308 0.858 11 5 ' '
5 0.789 0.805 0.826 15 5 ' '
